data_4131488
loop_
_publ_author_name
'B\'ecart, Diane'
'Diemer, Vincent'
'Sala\"un, Arnaud'
'Oiarbide, Mikel'
'Nelli, Yella Reddy'
'Kauffmann, Brice'
'Fischer, Lucile'
'Palomo, Claudio'
'Guichard, Gilles'

_publ_section_title
;
 Helical Oligourea Foldamers as Powerful Hydrogen Bonding Catalysts for
 Enantioselective C-C Bond-Forming Reactions.
;
_journal_issue 36
_journal_name_full 'Journal of the American Chemical Society'
_journal_page_first 12524
_journal_page_last 12532
_journal_paper_doi 10.1021/jacs.7b05802
_journal_volume 139
_journal_year 2017
_chemical_absolute_configuration rm
_chemical_formula_sum 'C45 H79 F6 N14 O7 S'
_chemical_formula_weight 1074.28
_space_group_crystal_system triclinic
_space_group_IT_number 1
_space_group_name_Hall 'P 1'
_space_group_name_H-M_alt 'P 1'
_atom_sites_solution_hydrogens geom
_audit_creation_method SHELXL-2014/7
_cell_angle_alpha 108.71(3)
_cell_angle_beta 104.35(3)
_cell_angle_gamma 97.82(3)
_cell_formula_units_Z 2
_cell_length_a 12.085(2)
_cell_length_b 16.110(3)
_cell_length_c 16.872(3)
_cell_measurement_reflns_used 41915
_cell_measurement_temperature 120(2)
_cell_measurement_theta_max 71.98
_cell_measurement_theta_min 6.52
_cell_volume 2929.8(13)
_computing_cell_refinement 'CrystalClear (Rigaku/MSC Inc., 2006)'
_computing_data_collection 'CrystalClear (Rigaku/MSC Inc., 2006)'
_computing_data_reduction 'CrystalClear (Rigaku/MSC Inc., 2006)'
_computing_molecular_graphics 'ShelXle (B. Dittrich and coll (2011)'
_computing_structure_refinement 'SHELXL-2014/7 (Sheldrick, 2014)'
_computing_structure_solution 'SHELXT (Sheldrick, 2015)'
_diffrn_ambient_temperature 120(2)
_diffrn_measured_fraction_theta_full 0.981
_diffrn_measured_fraction_theta_max 0.926
_diffrn_measurement_device_type
;
AFC11 (Right): Eulerian 3 circle
;
_diffrn_measurement_method 'profile data from \w-scans'
_diffrn_radiation_type CuK\a
_diffrn_radiation_wavelength 1.54178
_diffrn_reflns_av_R_equivalents 0.0347
_diffrn_reflns_av_unetI/netI 0.0336
_diffrn_reflns_Laue_measured_fraction_full 0.981
_diffrn_reflns_Laue_measured_fraction_max 0.926
_diffrn_reflns_limit_h_max 13
_diffrn_reflns_limit_h_min -11
_diffrn_reflns_limit_k_max 18
_diffrn_reflns_limit_k_min -18
_diffrn_reflns_limit_l_max 19
_diffrn_reflns_limit_l_min -19
_diffrn_reflns_number 40075
_diffrn_reflns_point_group_measured_fraction_full 0.974
_diffrn_reflns_point_group_measured_fraction_max 0.784
_diffrn_reflns_theta_full 65.073
_diffrn_reflns_theta_max 65.073
_diffrn_reflns_theta_min 6.522
_diffrn_source 'Rigaku MM007 HF rotating anode'
_exptl_absorpt_coefficient_mu 1.134
_exptl_absorpt_correction_T_max 1.0000
_exptl_absorpt_correction_T_min 0.7317
_exptl_absorpt_correction_type multi-scan
_exptl_crystal_colour colorless
_exptl_crystal_density_diffrn 1.218
_exptl_crystal_description prism
_exptl_crystal_F_000 1146
_exptl_crystal_size_max 0.2
_exptl_crystal_size_mid 0.1
_exptl_crystal_size_min 0.1
_refine_diff_density_max 1.611
_refine_diff_density_min -0.431
_refine_diff_density_rms 0.101
_refine_ls_abs_structure_details
;
 Flack x determined using 5951 quotients [(I+)-(I-)]/[(I+)+(I-)]
 (Parsons, Flack and Wagner, Acta Cryst. B69 (2013) 249-259).
;
_refine_ls_abs_structure_Flack 0.019(4)
_refine_ls_extinction_method none
_refine_ls_goodness_of_fit_ref 1.124
_refine_ls_hydrogen_treatment constr
_refine_ls_matrix_type full
_refine_ls_number_parameters 1413
_refine_ls_number_reflns 15651
_refine_ls_number_restraints 162
_refine_ls_restrained_S_all 1.153
_refine_ls_R_factor_all 0.0763
_refine_ls_R_factor_gt 0.0754
_refine_ls_shift/su_max 0.013
_refine_ls_shift/su_mean 0.000
_refine_ls_structure_factor_coef Fsqd
_refine_ls_weighting_details 'w=1/[\s^2^(Fo^2^)+(0.1423P)^2^+0.2178P] where P=(Fo^2^+2Fc^2^)/3'
_refine_ls_weighting_scheme calc
_refine_ls_wR_factor_gt 0.1771
_refine_ls_wR_factor_ref 0.1795
_reflns_Friedel_coverage 0.692
_reflns_Friedel_fraction_full 0.967
_reflns_Friedel_fraction_max 0.641
_reflns_number_gt 15051
_reflns_number_total 15651
_reflns_threshold_expression 'I > 2\s(I)'
_cod_data_source_file ja7b05802_si_004.cif
_cod_data_source_block arnaud_2_a
_cod_depositor_comments
;
The following automatic conversions were performed:

data item '_exptl_absorpt_correction_type' value 'Multi-scan' was
changed to 'multi-scan' in accordance with the
/home/saulius/struct/COD-crude-data/automatic-downloads/DataCite-retrospective/ACS/depositions/lib/dictionaries/cif_core.dic
dictionary named 'cif_core.dic' version 2.4.2 last updated on
2011-04-26.

Automatic conversion script
Id: cif_fix_values 6909 2019-04-08 15:41:33Z antanas 
;
_cod_original_cell_volume 2929.9(12)
_cod_database_code 4131488
_shelx_shelxl_version_number 2014/7
_shelx_space_group_comment
;
The symmetry employed for this shelxl refinement is uniquely defined
by the following loop, which should always be used as a source of
symmetry information in preference to the above space-group names.
They are only intended as comments.
;

loop_
_space_group_symop_operation_xyz
'x, y, z'

loop_
_atom_site_label
_atom_site_type_symbol
_atom_site_fract_x
_atom_site_fract_y
_atom_site_fract_z
_atom_site_U_iso_or_equiv
_atom_site_adp_type
_atom_site_occupancy
_atom_site_site_symmetry_order
_atom_site_calc_flag
_atom_site_refinement_flags_posn
_atom_site_refinement_flags_adp
_atom_site_refinement_flags_occupancy
F3F F 0.3489(6) 0.1447(3) 0.9903(4) 0.0734(15) Uani 0.8 1 d . U P
F3F' F 0.277(4) 0.179(3) 0.983(3) 0.131(9) Uani 0.2 1 d . U P
F2F F 0.4111(7) 0.2400(4) 1.1247(3) 0.0843(17) Uani 0.8 1 d . U P
F2F' F 0.422(3) 0.1609(18) 1.051(2) 0.104(5) Uani 0.2 1 d . U P
F1F F 0.2571(6) 0.2436(3) 1.0349(5) 0.0825(16) Uani 0.8 1 d . U P
F1F' F 0.329(4) 0.253(2) 1.100(3) 0.114(7) Uani 0.2 1 d . U P
F6F F 0.6877(7) 0.2274(5) 0.8889(5) 0.0847(19) Uani 0.8 1 d . U P
F6F' F 0.758(3) 0.272(2) 1.003(2) 0.094(5) Uani 0.2 1 d . U P
F5F F 0.7470(11) 0.3625(7) 0.9062(9) 0.122(3) Uani 0.7 1 d . U P
F5F' F 0.676(3) 0.259(3) 0.873(3) 0.095(5) Uani 0.2 1 d . U P
F4F F 0.8000(8) 0.3168(7) 1.0150(6) 0.112(3) Uani 0.8 1 d . U P
O1E O -0.0625(4) 0.6656(2) 0.1995(2) 0.0508(9) Uani 1 1 d . . .
F1E' F 0.3952(15) -0.0051(13) 0.8616(9) 0.120(4) Uani 0.5 1 d . U P
F1E F 0.4373(12) 0.0480(7) 0.8676(5) 0.078(3) Uani 0.5 1 d . U P
S1E S 0.24268(13) 0.03427(8) 0.44657(9) 0.0501(3) Uani 1 1 d . . .
C1E C 0.0364(7) 0.7737(4) 0.3765(4) 0.0613(16) Uani 1 1 d . . .
H1EA H 0.0784 0.7942 0.4382 0.092 Uiso 1 1 calc R U .
H1EB H -0.0455 0.7514 0.3669 0.092 Uiso 1 1 calc R U .
H1EC H 0.0459 0.8229 0.3565 0.092 Uiso 1 1 calc R U .
N1E N 0.0830(5) 0.7013(3) 0.3275(3) 0.0468(11) Uani 1 1 d . . .
H1E H 0.1472 0.6910 0.3540 0.056 Uiso 1 1 calc R U .
C1F C 1.3205(6) 1.2049(4) 0.7744(4) 0.0530(13) Uani 1 1 d . . .
H1FA H 1.3883 1.1841 0.7958 0.079 Uiso 1 1 calc R U .
H1FB H 1.3366 1.2693 0.8026 0.079 Uiso 1 1 calc R U .
H1FC H 1.3019 1.1889 0.7119 0.079 Uiso 1 1 calc R U .
S1F S 0.53361(15) 0.56506(9) 0.89504(9) 0.0575(4) Uani 1 1 d . . .
O1F O 1.0981(3) 1.2358(2) 0.7323(2) 0.0436(8) Uani 1 1 d . . .
N1F N 1.2223(4) 1.1638(3) 0.7940(3) 0.0443(10) Uani 1 1 d . . .
H1F H 1.2312 1.1260 0.8200 0.053 Uiso 1 1 calc R U .
O1S O 0.3714(6) 0.7050(3) 0.1740(3) 0.0800(16) Uani 1 1 d . . .
H1S H 0.3781 0.6594 0.1846 0.120 Uiso 1 1 calc R U .
C1S C 0.3816(11) 0.7736(5) 0.2491(5) 0.094(3) Uani 1 1 d . . .
H1S1 H 0.4582 0.7859 0.2903 0.141 Uiso 1 1 calc R U .
H1S2 H 0.3228 0.7571 0.2740 0.141 Uiso 1 1 calc R U .
H1S3 H 0.3711 0.8265 0.2363 0.141 Uiso 1 1 calc R U .
C2E C 0.0279(5) 0.6509(3) 0.2426(3) 0.0425(12) Uani 1 1 d . . .
F2E' F 0.5101(14) -0.0854(10) 0.8468(8) 0.096(3) Uani 0.5 1 d . U P
F2E F 0.4398(13) -0.0913(8) 0.8442(7) 0.089(3) Uani 0.5 1 d . U P
O2E O 0.3645(4) 0.5362(2) 0.1652(2) 0.0453(8) Uani 1 1 d . . .
N2E N 0.0771(5) 0.5858(3) 0.2055(3) 0.0501(11) Uani 1 1 d . . .
H2E H 0.1432 0.5820 0.2364 0.060 Uiso 1 1 calc R U .
C2F C 1.1160(5) 1.1836(3) 0.7719(3) 0.0365(11) Uani 1 1 d . . .
O2F O 0.9631(4) 0.9625(2) 0.6034(2) 0.0468(9) Uani 1 1 d . . .
N2F N 1.0318(4) 1.1432(3) 0.7962(3) 0.0425(10) Uani 1 1 d . . .
H2F H 1.0494 1.1105 0.8268 0.051 Uiso 1 1 calc R U .
O2S O -0.2941(11) 0.6385(7) 0.1714(7) 0.149(3) Uiso 1 1 d D U .
H2S H -0.3027 0.5888 0.1338 0.224 Uiso 1 1 calc R U .
C2S C -0.3252(14) 0.6288(9) 0.2356(9) 0.131(4) Uiso 1 1 d D U .
H2S1 H -0.2852 0.5883 0.2557 0.197 Uiso 1 1 calc R U .
H2S2 H -0.4086 0.6045 0.2164 0.197 Uiso 1 1 calc R U .
H2S3 H -0.3054 0.6863 0.2828 0.197 Uiso 1 1 calc R U .
C3E C 0.0256(6) 0.5210(4) 0.1161(3) 0.0489(13) Uani 1 1 d . . .
H3EA H -0.0204 0.5483 0.0801 0.059 Uiso 1 1 calc R U .
H3EB H -0.0267 0.4694 0.1156 0.059 Uiso 1 1 calc R U .
F3E' F 0.5516(18) 0.0452(13) 0.8622(12) 0.150(5) Uani 0.5 1 d D U P
F3E F 0.5901(7) 0.0063(7) 0.8548(4) 0.066(2) Uani 0.5 1 d D U P
O3E O 0.2574(4) 0.6022(2) 0.3621(2) 0.0464(9) Uani 1 1 d . . .
N3E N 0.1844(4) 0.4452(3) 0.1308(3) 0.0428(10) Uani 1 1 d . . .
H3E H 0.1469 0.3972 0.1334 0.051 Uiso 1 1 calc R U .
C3F C 0.9128(5) 1.1539(3) 0.7722(3) 0.0403(11) Uani 1 1 d . . .
H3FA H 0.9144 1.2128 0.7683 0.048 Uiso 1 1 calc R U .
H3FB H 0.8793 1.1519 0.8184 0.048 Uiso 1 1 calc R U .
O3F O 1.1163(4) 0.9927(2) 0.8258(2) 0.0454(8) Uani 1 1 d . . .
N3F N 0.8375(4) 0.9926(3) 0.6845(3) 0.0400(10) Uani 1 1 d . . .
H3F H 0.7961 0.9715 0.7115 0.048 Uiso 1 1 calc R U .
C4E C 0.1207(5) 0.4900(3) 0.0776(3) 0.0416(11) Uani 1 1 d . . .
H4E H 0.1759 0.5437 0.0831 0.050 Uiso 1 1 calc R U .
F4E F 0.6068(5) -0.1785(4) 0.5659(3) 0.0998(17) Uani 1 1 d . . .
O4E O 0.1294(4) 0.3422(2) 0.2394(2) 0.0440(8) Uani 1 1 d . . .
N4E N 0.3433(4) 0.4341(3) 0.2302(3) 0.0445(10) Uani 1 1 d . . .
H4EA H 0.3002 0.3865 0.2292 0.053 Uiso 1 1 calc R U .
C5E C 0.0716(5) 0.4294(3) -0.0200(3) 0.0418(11) Uani 1 1 d . . .
H5EA H 0.0071 0.3815 -0.0276 0.050 Uiso 1 1 calc R U .
H5EB H 0.1324 0.4016 -0.0375 0.050 Uiso 1 1 calc R U .
F5E F 0.5497(5) -0.1119(3) 0.4804(3) 0.0973(16) Uani 1 1 d . . .
O5E O 0.3486(4) 0.3832(2) 0.4710(2) 0.0491(9) Uani 1 1 d . . .
N5E N 0.3973(5) 0.5364(3) 0.4171(3) 0.0494(11) Uani 1 1 d . . .
H5E H 0.4197 0.5120 0.4549 0.059 Uiso 1 1 calc R U .
C4F C 0.8327(5) 1.0816(3) 0.6843(3) 0.0388(11) Uani 1 1 d . . .
H4F H 0.8595 1.0894 0.6363 0.047 Uiso 1 1 calc R U .
O4F O 0.7646(3) 0.8862(2) 0.7786(2) 0.0410(8) Uani 1 1 d . . .
N4F N 0.8893(4) 0.8578(3) 0.6523(3) 0.0425(10) Uani 1 1 d . . .
H4FA H 0.8349 0.8402 0.6720 0.051 Uiso 1 1 calc R U .
C6E C 0.0277(5) 0.4787(3) -0.0809(3) 0.0458(12) Uani 1 1 d . . .
H6E H -0.0297 0.5099 -0.0601 0.055 Uiso 1 1 calc R U .
F6E F 0.4434(4) -0.2349(3) 0.4606(3) 0.0789(12) Uani 1 1 d . . .
O6E O 0.0438(4) 0.2889(2) 0.4727(2) 0.0492(9) Uani 1 1 d . . .
N6E N 0.2233(5) 0.5230(3) 0.4478(3) 0.0483(11) Uani 1 1 d . . .
H6EA H 0.2537 0.4991 0.4842 0.058 Uiso 1 1 calc R U .
C5F C 0.7047(5) 1.0906(3) 0.6688(4) 0.0462(12) Uani 1 1 d . . .
H5FA H 0.6572 1.0430 0.6136 0.055 Uiso 1 1 calc R U .
H5FB H 0.6784 1.0795 0.7151 0.055 Uiso 1 1 calc R U .
O5F O 0.9541(3) 0.7377(2) 0.8734(2) 0.0449(8) Uani 1 1 d . . .
N5F N 1.0789(4) 0.8394(3) 0.7829(3) 0.0439(10) Uani 1 1 d . . .
H5F H 1.0702 0.7947 0.7998 0.053 Uiso 1 1 calc R U .
C7E C 0.1265(7) 0.5485(4) -0.0790(4) 0.0580(16) Uani 1 1 d . . .
H7EA H 0.0970 0.5754 -0.1207 0.087 Uiso 1 1 calc R U .
H7EB H 0.1872 0.5202 -0.0942 0.087 Uiso 1 1 calc R U .
H7EC H 0.1580 0.5942 -0.0211 0.087 Uiso 1 1 calc R U .
N7E N 0.0310(4) 0.3684(3) 0.3404(3) 0.0431(10) Uani 1 1 d . . .
H7E H -0.0024 0.3447 0.3700 0.052 Uiso 1 1 calc R U .
C6F C 0.6788(6) 1.1786(4) 0.6654(4) 0.0521(14) Uani 1 1 d . . .
H6F H 0.7250 1.2266 0.7217 0.063 Uiso 1 1 calc R U .
O6F O 0.7728(4) 0.8646(2) 1.0460(2) 0.0510(10) Uani 1 1 d . . .
N6F N 1.0569(4) 0.9256(3) 0.9131(3) 0.0430(10) Uani 1 1 d . . .
H6FA H 1.0486 0.8774 0.9249 0.052 Uiso 1 1 calc R U .
C8E C -0.0335(6) 0.4125(4) -0.1745(4) 0.0558(14) Uani 1 1 d . . .
H8EA H -0.0559 0.4451 -0.2122 0.084 Uiso 1 1 calc R U .
H8EB H -0.1024 0.3736 -0.1761 0.084 Uiso 1 1 calc R U .
H8EC H 0.0189 0.3770 -0.1943 0.084 Uiso 1 1 calc R U .
N8E N 0.1051(4) 0.2432(3) 0.3082(2) 0.0415(10) Uani 1 1 d . . .
H8E H 0.0673 0.2265 0.3396 0.050 Uiso 1 1 calc R U .
C7F C 0.7152(10) 1.2000(7) 0.5928(7) 0.103(3) Uani 1 1 d . . .
H7FA H 0.6910 1.2531 0.5883 0.155 Uiso 1 1 calc R U .
H7FB H 0.6786 1.1502 0.5379 0.155 Uiso 1 1 calc R U .
H7FC H 0.7991 1.2102 0.6064 0.155 Uiso 1 1 calc R U .
N7F N 0.8308(4) 0.9431(3) 0.9287(2) 0.0417(10) Uani 1 1 d . . .
H7F H 0.8230 0.9350 0.9752 0.050 Uiso 1 1 calc R U .
C9E C 0.3000(5) 0.4767(3) 0.1760(3) 0.0418(12) Uani 1 1 d . . .
N9E N 0.3161(4) 0.2313(3) 0.4220(3) 0.0456(11) Uani 1 1 d . . .
H9E H 0.3099 0.1851 0.4370 0.055 Uiso 1 1 calc R U .
C8F C 0.5513(7) 1.1764(5) 0.6543(6) 0.077(2) Uani 1 1 d . . .
H8FA H 0.5373 1.2344 0.6571 0.115 Uiso 1 1 calc R U .
H8FB H 0.5305 1.1619 0.7004 0.115 Uiso 1 1 calc R U .
H8FC H 0.5044 1.1316 0.5983 0.115 Uiso 1 1 calc R U .
N8F N 0.6910(4) 0.8112(3) 0.8535(3) 0.0441(10) Uani 1 1 d . . .
H8F H 0.6776 0.8159 0.9023 0.053 Uiso 1 1 calc R U .
C10E C 0.4630(6) 0.4695(3) 0.2899(4) 0.0477(13) Uani 1 1 d . . .
H10A H 0.5148 0.4836 0.2580 0.057 Uiso 1 1 calc R U .
H10B H 0.4876 0.4234 0.3108 0.057 Uiso 1 1 calc R U .
N10E N 0.3351(5) 0.3113(3) 0.5654(3) 0.0478(11) Uani 1 1 d . . .
C9F C 0.9014(5) 0.9397(3) 0.6458(3) 0.0379(11) Uani 1 1 d . . .
N9F N 0.7715(5) 0.6492(3) 0.8384(3) 0.0503(12) Uani 1 1 d . . .
H9F H 0.7306 0.6099 0.8508 0.060 Uiso 1 1 calc R U .
C11E C 0.4756(6) 0.5543(3) 0.3692(4) 0.0498(13) Uani 1 1 d . . .
H11E H 0.4528 0.6007 0.3470 0.060 Uiso 1 1 calc R U .
N11E N 0.1292(5) 0.3414(3) 0.6212(3) 0.0475(11) Uani 1 1 d . . .
H11A H 0.1233 0.3369 0.6695 0.057 Uiso 1 1 calc R U .
C10F C 0.9646(6) 0.7989(3) 0.6274(3) 0.0499(14) Uani 1 1 d . . .
H10C H 0.9737 0.7990 0.5719 0.060 Uiso 1 1 calc R U .
H10D H 0.9261 0.7380 0.6177 0.060 Uiso 1 1 calc R U .
N10F N 0.9110(4) 0.6778(3) 0.9708(3) 0.0455(10) Uani 1 1 d . . .
C12E C 0.6012(6) 0.5905(4) 0.4291(4) 0.0621(16) Uani 1 1 d . . .
H12A H 0.6519 0.6001 0.3956 0.093 Uiso 1 1 calc R U .
H12B H 0.6240 0.5478 0.4549 0.093 Uiso 1 1 calc R U .
H12C H 0.6076 0.6466 0.4748 0.093 Uiso 1 1 calc R U .
N12E N -0.0017(4) 0.2055(3) 0.5505(2) 0.0419(10) Uani 1 1 d . . .
H12E H 0.0061 0.2024 0.6014 0.050 Uiso 1 1 calc R U .
C11F C 1.0864(6) 0.8237(4) 0.6943(3) 0.0478(13) Uani 1 1 d . . .
H11F H 1.1295 0.8802 0.6951 0.057 Uiso 1 1 calc R U .
N11F N 0.8908(5) 0.8040(3) 1.1275(3) 0.0479(11) Uani 1 1 d . . .
H11B H 0.8981 0.7813 1.1677 0.057 Uiso 1 1 calc R U .
C13E C 0.2908(5) 0.5560(3) 0.4055(3) 0.0400(11) Uani 1 1 d . . .
N13E N 0.0430(4) 0.0270(3) 0.4887(3) 0.0411(10) Uani 1 1 d . . .
H13E H 0.0023 0.0116 0.5190 0.049 Uiso 1 1 calc R U .
C12F C 1.1541(7) 0.7532(5) 0.6682(4) 0.0649(17) Uani 1 1 d . . .
H12D H 1.1616 0.7467 0.6114 0.097 Uiso 1 1 calc R U .
H12F H 1.1131 0.6967 0.6659 0.097 Uiso 1 1 calc R U .
H12G H 1.2308 0.7712 0.7108 0.097 Uiso 1 1 calc R U .
N12F N 0.6972(4) 0.7921(3) 1.1218(3) 0.0445(10) Uani 1 1 d . . .
H12H H 0.7064 0.7585 1.1524 0.053 Uiso 1 1 calc R U .
F7F' F 0.788(3) 0.3830(19) 0.966(2) 0.120(5) Uani 0.3 1 d . U P
C14E C 0.1010(5) 0.5278(3) 0.4320(3) 0.0469(13) Uani 1 1 d . . .
H14A H 0.0950 0.5875 0.4329 0.056 Uiso 1 1 calc R U .
H14B H 0.0752 0.5195 0.4795 0.056 Uiso 1 1 calc R U .
N14E N 0.1803(4) -0.0233(3) 0.5655(3) 0.0410(9) Uani 1 1 d . . .
H14E H 0.1265 -0.0337 0.5885 0.049 Uiso 1 1 calc R U .
C13F C 1.0855(5) 0.9240(3) 0.8394(3) 0.0385(11) Uani 1 1 d . . .
N13F N 0.4646(4) 0.6657(3) 1.0240(3) 0.0423(10) Uani 1 1 d . . .
H13F H 0.4288 0.6681 1.0625 0.051 Uiso 1 1 calc R U .
C15E C 0.0180(5) 0.4572(3) 0.3438(3) 0.0452(12) Uani 1 1 d . . .
H15E H 0.0439 0.4681 0.2966 0.054 Uiso 1 1 calc R U .
C14F C 1.0402(5) 1.0083(3) 0.9723(3) 0.0443(12) Uani 1 1 d . . .
H14C H 1.0968 1.0594 0.9761 0.053 Uiso 1 1 calc R U .
H14D H 1.0551 1.0061 1.0308 0.053 Uiso 1 1 calc R U .
N14F N 0.4496(4) 0.5211(3) 1.0134(3) 0.0462(10) Uani 1 1 d . . .
H14F H 0.4044 0.5331 1.0457 0.055 Uiso 1 1 calc R U .
C16E C -0.1096(6) 0.4649(4) 0.3276(5) 0.0606(16) Uani 1 1 d . . .
H16E H -0.1105 0.5275 0.3345 0.073 Uiso 1 1 calc R U .
C15F C 0.9162(5) 1.0218(3) 0.9416(3) 0.0396(11) Uani 1 1 d . . .
H15F H 0.9055 1.0268 0.8839 0.047 Uiso 1 1 calc R U .
C17E C -0.1845(8) 0.4054(7) 0.2338(5) 0.086(2) Uani 1 1 d . . .
H17A H -0.2652 0.4077 0.2267 0.129 Uiso 1 1 calc R U .
H17B H -0.1773 0.3444 0.2226 0.129 Uiso 1 1 calc R U .
H17C H -0.1581 0.4267 0.1931 0.129 Uiso 1 1 calc R U .
C16F C 0.8951(6) 1.1089(4) 1.0025(4) 0.0531(14) Uani 1 1 d . . .
H16F H 0.8203 1.1171 0.9707 0.064 Uiso 1 1 calc R U .
C18E C -0.1631(8) 0.4438(6) 0.3920(6) 0.081(2) Uani 1 1 d . . .
H18A H -0.2452 0.4431 0.3750 0.121 Uiso 1 1 calc R U .
H18B H -0.1246 0.4889 0.4497 0.121 Uiso 1 1 calc R U .
H18C H -0.1537 0.3857 0.3927 0.121 Uiso 1 1 calc R U .
C17F C 0.9892(7) 1.1925(4) 1.0209(4) 0.0589(15) Uani 1 1 d . . .
H17D H 0.9622 1.2457 1.0445 0.088 Uiso 1 1 calc R U .
H17E H 1.0042 1.1906 0.9671 0.088 Uiso 1 1 calc R U .
H17F H 1.0603 1.1937 1.0627 0.088 Uiso 1 1 calc R U .
C19E C 0.0928(5) 0.3200(3) 0.2933(3) 0.0370(10) Uani 1 1 d . . .
C18F C 0.8829(8) 1.1038(5) 1.0866(4) 0.0694(18) Uani 1 1 d . . .
H18D H 0.8668 1.1588 1.1201 0.104 Uiso 1 1 calc R U .
H18E H 0.9545 1.0955 1.1198 0.104 Uiso 1 1 calc R U .
H18F H 0.8194 1.0540 1.0741 0.104 Uiso 1 1 calc R U .
C20E C 0.1797(5) 0.1889(3) 0.2727(3) 0.0437(12) Uani 1 1 d . . .
H20A H 0.1773 0.1919 0.2158 0.052 Uiso 1 1 calc R U .
H20B H 0.1478 0.1266 0.2632 0.052 Uiso 1 1 calc R U .
C19F C 0.7618(5) 0.8807(3) 0.8501(3) 0.0376(11) Uani 1 1 d . . .
C21E C 0.3065(5) 0.2162(3) 0.3300(3) 0.0397(11) Uani 1 1 d . . .
H21E H 0.3436 0.2728 0.3273 0.048 Uiso 1 1 calc R U .
C20F C 0.6363(5) 0.7283(3) 0.7776(3) 0.0470(13) Uani 1 1 d . . .
H20C H 0.6068 0.7430 0.7261 0.056 Uiso 1 1 calc R U .
H20D H 0.5697 0.6960 0.7868 0.056 Uiso 1 1 calc R U .
C22E C 0.3717(6) 0.1445(4) 0.2948(4) 0.0503(13) Uani 1 1 d . . .
H22A H 0.3295 0.0870 0.2911 0.060 Uiso 1 1 calc R U .
H22B H 0.3684 0.1395 0.2354 0.060 Uiso 1 1 calc R U .
C21F C 0.7198(6) 0.6672(3) 0.7602(3) 0.0468(13) Uani 1 1 d . . .
H21F H 0.7835 0.6994 0.7472 0.056 Uiso 1 1 calc R U .
C23E C 0.4999(6) 0.1602(5) 0.3478(5) 0.0635(16) Uani 1 1 d . . .
H23E H 0.5036 0.1704 0.4089 0.076 Uiso 1 1 calc R U .
C22F C 0.6613(6) 0.5800(4) 0.6819(4) 0.0555(15) Uani 1 1 d . . .
H22C H 0.6327 0.5951 0.6305 0.067 Uiso 1 1 calc R U .
H22D H 0.5933 0.5507 0.6919 0.067 Uiso 1 1 calc R U .
C24E C 0.5748(8) 0.2429(6) 0.3470(6) 0.085(2) Uani 1 1 d . . .
H24A H 0.6563 0.2454 0.3720 0.127 Uiso 1 1 calc R U .
H24B H 0.5553 0.2960 0.3809 0.127 Uiso 1 1 calc R U .
H24C H 0.5605 0.2399 0.2874 0.127 Uiso 1 1 calc R U .
C23F C 0.7351(7) 0.5122(4) 0.6603(4) 0.0630(17) Uani 1 1 d . . .
H23F H 0.7589 0.4936 0.7106 0.076 Uiso 1 1 calc R U .
C25E C 0.5474(10) 0.0779(7) 0.3139(8) 0.107(3) Uani 1 1 d . . .
H25A H 0.6264 0.0878 0.3504 0.161 Uiso 1 1 calc R U .
H25B H 0.5467 0.0676 0.2544 0.161 Uiso 1 1 calc R U .
H25C H 0.4991 0.0263 0.3153 0.161 Uiso 1 1 calc R U .
C24F C 0.8428(8) 0.5514(4) 0.6459(5) 0.073(2) Uani 1 1 d . . .
H24D H 0.8861 0.5060 0.6309 0.110 Uiso 1 1 calc R U .
H24E H 0.8905 0.6005 0.6986 0.110 Uiso 1 1 calc R U .
H24F H 0.8218 0.5729 0.5986 0.110 Uiso 1 1 calc R U .
C26E C 0.3341(5) 0.3128(3) 0.4843(3) 0.0402(11) Uani 1 1 d . . .
C25F C 0.6631(10) 0.4283(4) 0.5799(5) 0.085(3) Uani 1 1 d . . .
H25D H 0.7114 0.3863 0.5671 0.128 Uiso 1 1 calc R U .
H25E H 0.6359 0.4452 0.5302 0.128 Uiso 1 1 calc R U .
H25F H 0.5970 0.4007 0.5921 0.128 Uiso 1 1 calc R U .
C27E C 0.3371(6) 0.3939(4) 0.6351(3) 0.0538(15) Uani 1 1 d . . .
H27A H 0.3918 0.4436 0.6348 0.065 Uiso 1 1 calc R U .
H27B H 0.3655 0.3877 0.6915 0.065 Uiso 1 1 calc R U .
C26F C 0.8827(5) 0.6923(3) 0.8931(3) 0.0393(11) Uani 1 1 d . . .
C28E C 0.2174(6) 0.4161(3) 0.6258(3) 0.0519(15) Uani 1 1 d . . .
H28E H 0.1925 0.4267 0.5707 0.062 Uiso 1 1 calc R U .
C27F C 1.0137(6) 0.7346(4) 1.0418(3) 0.0482(13) Uani 1 1 d . . .
H27C H 1.0758 0.7486 1.0178 0.058 Uiso 1 1 calc R U .
H27D H 1.0406 0.7020 1.0794 0.058 Uiso 1 1 calc R U .
C29E C 0.2236(8) 0.5014(4) 0.7011(4) 0.072(2) Uani 1 1 d . . .
H29A H 0.2813 0.5502 0.7036 0.107 Uiso 1 1 calc R U .
H29B H 0.2452 0.4917 0.7556 0.107 Uiso 1 1 calc R U .
H29C H 0.1482 0.5161 0.6918 0.107 Uiso 1 1 calc R U .
C28F C 0.9917(6) 0.8221(4) 1.0971(3) 0.0513(14) Uani 1 1 d . . .
H28F H 0.9724 0.8567 1.0594 0.062 Uiso 1 1 calc R U .
C30E C 0.0571(5) 0.2793(3) 0.5444(3) 0.0387(11) Uani 1 1 d . . .
C29F C 1.0988(7) 0.8800(5) 1.1752(5) 0.075(2) Uani 1 1 d . . .
H29D H 1.1622 0.8965 1.1543 0.113 Uiso 1 1 calc R U .
H29E H 1.1221 0.8465 1.2119 0.113 Uiso 1 1 calc R U .
H29F H 1.0796 0.9335 1.2087 0.113 Uiso 1 1 calc R U .
C31E C -0.0783(5) 0.1310(3) 0.4720(3) 0.0387(11) Uani 1 1 d . . .
H31A H -0.1194 0.1551 0.4306 0.046 Uiso 1 1 calc R U .
H31B H -0.1366 0.0979 0.4881 0.046 Uiso 1 1 calc R U .
C30F C 0.7863(5) 0.8218(3) 1.0947(3) 0.0424(12) Uani 1 1 d . . .
C32E C -0.0127(5) 0.0667(3) 0.4274(3) 0.0382(11) Uani 1 1 d . . .
H32E H 0.0488 0.1012 0.4142 0.046 Uiso 1 1 calc R U .
C31F C 0.5867(5) 0.8173(3) 1.0986(3) 0.0477(13) Uani 1 1 d . . .
H31C H 0.6018 0.8765 1.0949 0.057 Uiso 1 1 calc R U .
H31D H 0.5512 0.8217 1.1450 0.057 Uiso 1 1 calc R U .
C33E C -0.0943(5) -0.0081(3) 0.3400(3) 0.0445(12) Uani 1 1 d . . .
H33E H -0.0461 -0.0487 0.3178 0.053 Uiso 1 1 calc R U .
C32F C 0.5005(6) 0.7512(3) 1.0120(3) 0.0513(14) Uani 1 1 d . . .
H32F H 0.5441 0.7387 0.9693 0.062 Uiso 1 1 calc R U .
C34E C -0.1940(6) -0.0648(4) 0.3527(3) 0.0538(15) Uani 1 1 d . . .
H34A H -0.2340 -0.1154 0.2991 0.081 Uiso 1 1 calc R U .
H34B H -0.2482 -0.0289 0.3684 0.081 Uiso 1 1 calc R U .
H34C H -0.1632 -0.0858 0.3989 0.081 Uiso 1 1 calc R U .
C33F C 0.3996(8) 0.7879(5) 0.9750(5) 0.076(2) Uani 1 1 d . . .
H33F H 0.4351 0.8423 0.9678 0.092 Uiso 1 1 calc R U .
C35E C -0.1367(6) 0.0329(4) 0.2709(3) 0.0538(15) Uani 1 1 d . . .
H35A H -0.1724 -0.0145 0.2141 0.081 Uiso 1 1 calc R U .
H35B H -0.0711 0.0724 0.2692 0.081 Uiso 1 1 calc R U .
H35C H -0.1933 0.0663 0.2860 0.081 Uiso 1 1 calc R U .
C34F C 0.3332(9) 0.8149(6) 1.0302(6) 0.089(3) Uani 1 1 d . . .
H34D H 0.2640 0.8279 0.9989 0.133 Uiso 1 1 calc R U .
H34E H 0.3786 0.8681 1.0799 0.133 Uiso 1 1 calc R U .
H34F H 0.3108 0.7676 1.0502 0.133 Uiso 1 1 calc R U .
C36E C 0.1501(5) 0.0125(3) 0.5022(3) 0.0387(11) Uani 1 1 d . . .
C35F C 0.3216(8) 0.7258(5) 0.8853(5) 0.081(2) Uani 1 1 d . . .
H35D H 0.2558 0.7502 0.8675 0.122 Uiso 1 1 calc R U .
H35E H 0.2941 0.6677 0.8868 0.122 Uiso 1 1 calc R U .
H35F H 0.3652 0.7197 0.8441 0.122 Uiso 1 1 calc R U .
C37E C 0.2856(5) -0.0455(3) 0.5986(3) 0.0394(11) Uani 1 1 d . . .
C36F C 0.4813(5) 0.5863(3) 0.9824(3) 0.0451(12) Uani 1 1 d . . .
C38E C 0.3471(5) -0.0909(3) 0.5455(3) 0.0426(12) Uani 1 1 d . . .
H38E H 0.3202 -0.1059 0.4849 0.051 Uiso 1 1 calc R U .
C37F C 0.4792(5) 0.4374(3) 1.0008(3) 0.0448(12) Uani 1 1 d . . .
C39E C 0.4481(5) -0.1134(3) 0.5832(3) 0.0436(12) Uani 1 1 d . . .
C38F C 0.5775(6) 0.4174(4) 0.9779(4) 0.0490(13) Uani 1 1 d . . .
H38F H 0.6259 0.4592 0.9664 0.059 Uiso 1 1 calc R U .
C40E C 0.4910(5) -0.0910(3) 0.6736(3) 0.0439(12) Uani 1 1 d . . .
H40E H 0.5600 -0.1052 0.6986 0.053 Uiso 1 1 calc R U .
C39F C 0.6034(6) 0.3349(4) 0.9721(4) 0.0545(14) Uani 1 1 d . . .
C41E C 0.4288(5) -0.0472(3) 0.7254(3) 0.0456(12) Uani 1 1 d . . .
C40F C 0.5349(6) 0.2724(3) 0.9927(4) 0.0534(14) Uani 1 1 d . . .
H40F H 0.5543 0.2180 0.9907 0.064 Uiso 1 1 calc R U .
C42E C 0.3274(5) -0.0246(3) 0.6888(3) 0.0412(11) Uani 1 1 d . . .
H42E H 0.2867 0.0049 0.7249 0.049 Uiso 1 1 calc R U .
C41F C 0.4386(6) 0.2936(3) 1.0160(3) 0.0480(13) Uani 1 1 d . . .
C43E C 0.5119(6) -0.1612(4) 0.5238(4) 0.0589(16) Uani 1 1 d . . .
C42F C 0.4103(5) 0.3746(3) 1.0195(3) 0.0450(12) Uani 1 1 d . . .
H42F H 0.3439 0.3873 1.0347 0.054 Uiso 1 1 calc R U .
C44E C 0.4724(7) -0.0239(5) 0.8224(4) 0.0603(17) Uani 1 1 d . . .
C44F C 0.3657(7) 0.2295(4) 1.0414(4) 0.0624(18) Uani 1 1 d . . .
C43F C 0.7079(8) 0.3122(5) 0.9456(6) 0.073(2) Uani 1 1 d . . .

loop_
_atom_site_aniso_label
_atom_site_aniso_U_11
_atom_site_aniso_U_22
_atom_site_aniso_U_33
_atom_site_aniso_U_23
_atom_site_aniso_U_13
_atom_site_aniso_U_12
F3F 0.108(5) 0.0343(19) 0.084(3) 0.017(2) 0.052(3) 0.007(2)
F3F' 0.144(14) 0.117(14) 0.139(12) 0.042(10) 0.056(10) 0.050(12)
F2F 0.115(5) 0.083(3) 0.068(3) 0.050(2) 0.033(3) 0.002(3)
F2F' 0.124(12) 0.084(10) 0.119(9) 0.054(7) 0.052(7) 0.003(8)
F1F 0.068(4) 0.069(3) 0.139(5) 0.057(3) 0.057(4) 0.015(3)
F1F' 0.121(11) 0.088(13) 0.127(10) 0.039(9) 0.037(8) 0.016(10)
F6F 0.083(4) 0.080(4) 0.096(4) 0.019(3) 0.045(3) 0.035(3)
F6F' 0.055(11) 0.109(9) 0.116(8) 0.016(7) 0.040(7) 0.048(7)
F5F 0.124(9) 0.116(6) 0.214(9) 0.095(7) 0.133(8) 0.070(5)
F5F' 0.096(13) 0.111(8) 0.129(10) 0.054(8) 0.088(8) 0.065(8)
F4F 0.061(6) 0.120(6) 0.129(5) 0.011(4) 0.024(4) 0.032(4)
O1E 0.055(3) 0.0564(19) 0.0528(19) 0.0264(16) 0.0219(18) 0.0248(18)
F1E' 0.122(9) 0.169(9) 0.071(6) 0.037(7) 0.024(6) 0.073(8)
F1E 0.112(8) 0.101(6) 0.024(3) 0.011(4) 0.015(4) 0.072(6)
S1E 0.0500(9) 0.0567(7) 0.0680(8) 0.0411(6) 0.0313(7) 0.0217(6)
C1E 0.075(5) 0.055(3) 0.054(3) 0.013(2) 0.022(3) 0.032(3)
N1E 0.052(3) 0.046(2) 0.048(2) 0.0180(17) 0.018(2) 0.023(2)
C1F 0.040(4) 0.063(3) 0.059(3) 0.026(2) 0.018(3) 0.008(3)
S1F 0.0727(12) 0.0614(7) 0.0540(7) 0.0303(6) 0.0337(7) 0.0173(7)
O1F 0.051(3) 0.0443(16) 0.0384(16) 0.0214(13) 0.0112(15) 0.0085(15)
N1F 0.044(3) 0.048(2) 0.048(2) 0.0256(17) 0.0167(19) 0.0117(19)
O1S 0.140(5) 0.052(2) 0.078(3) 0.036(2) 0.063(3) 0.031(3)
C1S 0.153(10) 0.063(4) 0.075(4) 0.027(3) 0.055(5) 0.016(5)
C2E 0.056(4) 0.044(2) 0.046(2) 0.029(2) 0.026(2) 0.021(2)
F2E' 0.107(9) 0.131(7) 0.075(6) 0.056(5) 0.030(7) 0.065(7)
F2E 0.097(8) 0.114(6) 0.066(5) 0.058(5) 0.014(6) 0.015(6)
O2E 0.051(3) 0.0427(16) 0.0598(19) 0.0312(15) 0.0282(17) 0.0142(16)
N2E 0.056(3) 0.055(2) 0.042(2) 0.0186(18) 0.015(2) 0.024(2)
C2F 0.043(3) 0.038(2) 0.0285(19) 0.0130(16) 0.0111(19) 0.008(2)
O2F 0.048(3) 0.0596(19) 0.0547(19) 0.0367(16) 0.0268(18) 0.0214(17)
N2F 0.042(3) 0.046(2) 0.048(2) 0.0279(17) 0.0122(19) 0.0135(18)
C3E 0.055(4) 0.054(3) 0.044(2) 0.019(2) 0.020(2) 0.022(3)
F3E' 0.125(9) 0.166(10) 0.138(12) 0.031(8) 0.026(8) 0.058(8)
F3E 0.037(4) 0.113(6) 0.026(3) 0.002(3) -0.005(3) 0.031(4)
O3E 0.051(3) 0.0445(16) 0.0538(19) 0.0261(15) 0.0198(17) 0.0186(16)
N3E 0.047(3) 0.0372(18) 0.056(2) 0.0262(17) 0.024(2) 0.0094(18)
C3F 0.034(3) 0.042(2) 0.049(2) 0.0222(19) 0.012(2) 0.010(2)
O3F 0.046(2) 0.0456(17) 0.0568(19) 0.0302(15) 0.0212(17) 0.0134(16)
N3F 0.047(3) 0.0404(19) 0.044(2) 0.0248(16) 0.0211(19) 0.0114(18)
C4E 0.044(3) 0.040(2) 0.049(3) 0.0204(19) 0.022(2) 0.011(2)
F4E 0.067(3) 0.136(4) 0.071(2) -0.001(2) 0.009(2) 0.060(3)
O4E 0.049(3) 0.0509(17) 0.0412(16) 0.0237(14) 0.0209(16) 0.0131(16)
N4E 0.045(3) 0.0407(19) 0.059(2) 0.0273(18) 0.021(2) 0.0133(19)
C5E 0.041(3) 0.038(2) 0.051(3) 0.0136(19) 0.023(2) 0.012(2)
F5E 0.121(5) 0.086(3) 0.100(3) 0.024(2) 0.072(3) 0.029(3)
O5E 0.058(3) 0.0443(17) 0.0489(18) 0.0209(14) 0.0176(17) 0.0126(16)
N5E 0.056(3) 0.053(2) 0.054(2) 0.0336(19) 0.020(2) 0.023(2)
C4F 0.037(3) 0.049(2) 0.041(2) 0.0265(19) 0.016(2) 0.013(2)
O4F 0.046(2) 0.0456(16) 0.0373(15) 0.0200(13) 0.0172(14) 0.0087(15)
N4F 0.048(3) 0.045(2) 0.046(2) 0.0242(17) 0.0222(19) 0.0161(19)
C6E 0.051(4) 0.047(2) 0.050(3) 0.021(2) 0.026(2) 0.016(2)
F6E 0.058(3) 0.068(2) 0.077(2) -0.0106(17) 0.0120(19) 0.0159(18)
O6E 0.069(3) 0.0484(17) 0.0347(16) 0.0207(13) 0.0186(16) 0.0095(17)
N6E 0.057(4) 0.055(2) 0.045(2) 0.0270(18) 0.022(2) 0.021(2)
C5F 0.036(3) 0.048(2) 0.057(3) 0.023(2) 0.014(2) 0.011(2)
O5F 0.047(2) 0.0483(17) 0.0454(17) 0.0235(14) 0.0179(16) 0.0087(16)
N5F 0.055(3) 0.044(2) 0.048(2) 0.0291(18) 0.023(2) 0.0176(19)
C7E 0.076(5) 0.054(3) 0.047(3) 0.023(2) 0.022(3) 0.008(3)
N7E 0.051(3) 0.048(2) 0.048(2) 0.0281(18) 0.028(2) 0.0176(19)
C6F 0.047(4) 0.054(3) 0.064(3) 0.027(2) 0.021(3) 0.021(3)
O6F 0.065(3) 0.0519(18) 0.0423(17) 0.0263(15) 0.0172(17) 0.0092(18)
N6F 0.045(3) 0.0434(19) 0.049(2) 0.0238(17) 0.0174(19) 0.0127(18)
C8E 0.063(4) 0.052(3) 0.050(3) 0.015(2) 0.017(3) 0.012(3)
N8E 0.048(3) 0.0449(19) 0.0378(18) 0.0193(16) 0.0179(18) 0.0127(19)
C7F 0.125(8) 0.137(7) 0.145(8) 0.118(7) 0.088(7) 0.095(7)
N7F 0.045(3) 0.047(2) 0.0336(18) 0.0178(15) 0.0135(17) 0.0030(18)
C9E 0.051(4) 0.037(2) 0.046(2) 0.0176(18) 0.025(2) 0.015(2)
N9E 0.056(3) 0.0384(18) 0.048(2) 0.0236(16) 0.016(2) 0.0107(18)
C8F 0.053(5) 0.076(4) 0.106(5) 0.036(4) 0.021(4) 0.031(3)
N8F 0.051(3) 0.048(2) 0.0344(18) 0.0167(16) 0.0158(18) 0.0038(19)
C10E 0.052(4) 0.047(2) 0.059(3) 0.031(2) 0.022(3) 0.021(2)
N10E 0.053(3) 0.051(2) 0.040(2) 0.0211(17) 0.0124(19) 0.008(2)
C9F 0.040(3) 0.049(2) 0.035(2) 0.0240(18) 0.015(2) 0.016(2)
N9F 0.050(3) 0.053(2) 0.054(2) 0.033(2) 0.014(2) 0.002(2)
C11E 0.055(4) 0.045(2) 0.064(3) 0.032(2) 0.023(3) 0.018(2)
N11E 0.058(3) 0.049(2) 0.0351(19) 0.0177(16) 0.0178(19) -0.001(2)
C10F 0.069(4) 0.045(2) 0.047(3) 0.023(2) 0.024(3) 0.023(3)
N10F 0.056(3) 0.047(2) 0.043(2) 0.0250(17) 0.018(2) 0.016(2)
C12E 0.052(4) 0.063(3) 0.070(4) 0.024(3) 0.016(3) 0.017(3)
N12E 0.052(3) 0.0454(19) 0.0274(16) 0.0159(14) 0.0105(17) 0.0054(18)
C11F 0.060(4) 0.052(3) 0.050(3) 0.030(2) 0.028(3) 0.024(3)
N11F 0.061(4) 0.052(2) 0.044(2) 0.0271(18) 0.024(2) 0.020(2)
C13E 0.038(3) 0.038(2) 0.046(2) 0.0164(18) 0.012(2) 0.013(2)
N13E 0.043(3) 0.053(2) 0.0418(19) 0.0290(17) 0.0194(18) 0.0177(19)
C12F 0.079(5) 0.074(4) 0.064(3) 0.036(3) 0.034(3) 0.040(4)
N12F 0.052(3) 0.0426(19) 0.041(2) 0.0221(16) 0.0121(19) 0.0077(19)
F7F' 0.086(11) 0.127(10) 0.192(11) 0.052(8) 0.111(9) 0.054(8)
C14E 0.050(4) 0.049(3) 0.051(3) 0.021(2) 0.025(2) 0.018(2)
N14E 0.043(3) 0.048(2) 0.0422(19) 0.0245(16) 0.0165(18) 0.0176(18)
C13F 0.029(3) 0.050(2) 0.049(2) 0.031(2) 0.012(2) 0.016(2)
N13F 0.041(3) 0.047(2) 0.045(2) 0.0246(17) 0.0137(18) 0.0102(18)
C15E 0.050(4) 0.052(3) 0.049(3) 0.028(2) 0.026(2) 0.021(2)
C14F 0.043(4) 0.049(2) 0.040(2) 0.0193(19) 0.010(2) 0.006(2)
N14F 0.050(3) 0.047(2) 0.052(2) 0.0207(17) 0.029(2) 0.015(2)
C16E 0.050(4) 0.062(3) 0.084(4) 0.035(3) 0.029(3) 0.025(3)
C15F 0.044(3) 0.039(2) 0.038(2) 0.0168(17) 0.013(2) 0.006(2)
C17E 0.057(6) 0.122(6) 0.083(5) 0.051(5) 0.017(4) 0.013(5)
C16F 0.050(4) 0.050(3) 0.054(3) 0.012(2) 0.017(3) 0.013(3)
C18E 0.067(6) 0.092(5) 0.103(6) 0.037(4) 0.052(5) 0.028(4)
C17F 0.068(5) 0.043(2) 0.055(3) 0.011(2) 0.012(3) 0.008(3)
C19E 0.035(3) 0.043(2) 0.034(2) 0.0167(17) 0.0105(19) 0.006(2)
C18F 0.081(6) 0.067(3) 0.058(3) 0.019(3) 0.027(3) 0.013(3)
C20E 0.050(4) 0.039(2) 0.042(2) 0.0138(18) 0.016(2) 0.009(2)
C19F 0.045(3) 0.038(2) 0.039(2) 0.0215(18) 0.017(2) 0.016(2)
C21E 0.039(3) 0.041(2) 0.047(2) 0.0214(19) 0.020(2) 0.011(2)
C20F 0.049(4) 0.046(2) 0.045(2) 0.024(2) 0.009(2) 0.001(2)
C22E 0.050(4) 0.049(3) 0.059(3) 0.023(2) 0.022(3) 0.016(2)
C21F 0.056(4) 0.044(2) 0.043(2) 0.022(2) 0.014(2) 0.005(2)
C23E 0.047(4) 0.079(4) 0.072(4) 0.032(3) 0.022(3) 0.026(3)
C22F 0.059(4) 0.046(3) 0.060(3) 0.025(2) 0.011(3) 0.005(3)
C24E 0.057(5) 0.094(5) 0.099(5) 0.040(4) 0.016(4) 0.008(4)
C23F 0.080(5) 0.048(3) 0.060(3) 0.025(2) 0.014(3) 0.013(3)
C25E 0.081(7) 0.088(5) 0.144(9) 0.023(5) 0.033(6) 0.046(5)
C24F 0.092(6) 0.059(3) 0.066(4) 0.014(3) 0.031(4) 0.018(4)
C26E 0.037(3) 0.043(2) 0.045(2) 0.0249(19) 0.011(2) 0.007(2)
C25F 0.116(7) 0.046(3) 0.077(4) 0.015(3) 0.012(4) 0.016(4)
C27E 0.059(4) 0.055(3) 0.038(2) 0.014(2) 0.011(2) -0.002(3)
C26F 0.046(4) 0.034(2) 0.042(2) 0.0173(18) 0.016(2) 0.012(2)
C28E 0.068(5) 0.044(2) 0.043(2) 0.018(2) 0.020(3) 0.001(3)
C27F 0.050(4) 0.062(3) 0.039(2) 0.024(2) 0.013(2) 0.019(3)
C29E 0.091(6) 0.049(3) 0.062(3) 0.006(3) 0.034(4) -0.007(3)
C28F 0.063(4) 0.052(3) 0.045(2) 0.022(2) 0.022(3) 0.014(3)
C30E 0.048(3) 0.042(2) 0.032(2) 0.0163(17) 0.017(2) 0.012(2)
C29F 0.063(5) 0.080(4) 0.064(4) 0.004(3) 0.026(3) -0.002(4)
C31E 0.036(3) 0.045(2) 0.036(2) 0.0167(18) 0.010(2) 0.009(2)
C30F 0.062(4) 0.034(2) 0.032(2) 0.0141(16) 0.013(2) 0.007(2)
C32E 0.046(3) 0.041(2) 0.036(2) 0.0219(18) 0.016(2) 0.012(2)
C31F 0.051(4) 0.042(2) 0.049(3) 0.020(2) 0.010(2) 0.010(2)
C33E 0.059(4) 0.040(2) 0.035(2) 0.0131(18) 0.014(2) 0.016(2)
C32F 0.058(4) 0.046(2) 0.048(3) 0.026(2) 0.007(2) 0.002(2)
C34E 0.062(4) 0.046(3) 0.045(3) 0.016(2) 0.009(3) 0.005(3)
C33F 0.081(6) 0.055(3) 0.078(4) 0.024(3) -0.003(4) 0.018(3)
C35E 0.073(5) 0.050(3) 0.033(2) 0.016(2) 0.007(2) 0.015(3)
C34F 0.095(7) 0.091(5) 0.086(5) 0.050(4) 0.018(5) 0.015(5)
C36E 0.045(3) 0.039(2) 0.036(2) 0.0169(17) 0.012(2) 0.015(2)
C35F 0.073(5) 0.069(4) 0.083(4) 0.042(3) -0.020(4) 0.006(4)
C37E 0.038(3) 0.036(2) 0.046(2) 0.0199(18) 0.010(2) 0.008(2)
C36F 0.041(4) 0.048(2) 0.048(3) 0.023(2) 0.012(2) 0.007(2)
C38E 0.048(4) 0.038(2) 0.042(2) 0.0141(18) 0.013(2) 0.013(2)
C37F 0.046(4) 0.046(2) 0.047(2) 0.019(2) 0.018(2) 0.012(2)
C39E 0.041(4) 0.037(2) 0.050(3) 0.0132(19) 0.012(2) 0.009(2)
C38F 0.049(4) 0.051(3) 0.059(3) 0.026(2) 0.029(3) 0.012(2)
C40E 0.039(3) 0.038(2) 0.052(3) 0.0183(19) 0.006(2) 0.010(2)
C39F 0.050(4) 0.051(3) 0.064(3) 0.018(2) 0.021(3) 0.015(3)
C41E 0.048(4) 0.040(2) 0.048(3) 0.0170(19) 0.009(2) 0.014(2)
C40F 0.057(4) 0.044(3) 0.061(3) 0.020(2) 0.020(3) 0.015(3)
C42E 0.045(4) 0.039(2) 0.045(2) 0.0176(18) 0.018(2) 0.014(2)
C41F 0.060(4) 0.042(2) 0.045(2) 0.0177(19) 0.021(2) 0.007(2)
C43E 0.054(4) 0.059(3) 0.052(3) 0.006(2) 0.010(3) 0.021(3)
C42F 0.047(4) 0.045(2) 0.050(3) 0.018(2) 0.026(2) 0.011(2)
C44E 0.065(5) 0.067(3) 0.046(3) 0.017(3) 0.011(3) 0.029(3)
C44F 0.079(6) 0.049(3) 0.060(3) 0.018(3) 0.032(3) 0.008(3)
C43F 0.068(6) 0.064(4) 0.104(6) 0.032(4) 0.048(5) 0.028(4)

loop_
_atom_type_symbol
_atom_type_description
_atom_type_scat_dispersion_real
_atom_type_scat_dispersion_imag
_atom_type_scat_source
C C 0.0181 0.0091 'International Tables Vol C Tables 4.2.6.8 and 6.1.1.4'
H H 0.0000 0.0000 'International Tables Vol C Tables 4.2.6.8 and 6.1.1.4'
N N 0.0311 0.0180 'International Tables Vol C Tables 4.2.6.8 and 6.1.1.4'
O O 0.0492 0.0322 'International Tables Vol C Tables 4.2.6.8 and 6.1.1.4'
F F 0.0727 0.0534 'International Tables Vol C Tables 4.2.6.8 and 6.1.1.4'
S S 0.3331 0.5567 'International Tables Vol C Tables 4.2.6.8 and 6.1.1.4'

loop_
_geom_angle_atom_site_label_1
_geom_angle_atom_site_label_2
_geom_angle_atom_site_label_3
_geom_angle
F3F' F3F F2F' 126(3)
F3F' F3F C44F 60(2)
F2F' F3F C44F 70.5(16)
F3F F3F' C44F 69(3)
F3F F3F' F1F 132(4)
C44F F3F' F1F 67(2)
F1F' F2F C44F 57(2)
F1F' F2F F2F' 106(3)
C44F F2F F2F' 59.0(13)
F3F F2F' C44F 61.8(17)
F3F F2F' F2F 110(3)
C44F F2F' F2F 53.6(12)
F1F' F1F C44F 54(2)
F1F' F1F F3F' 100(3)
C44F F1F F3F' 57(2)
F2F F1F' C44F 73(3)
F2F F1F' F1F 143(4)
C44F F1F' F1F 70(2)
F5F' F6F C43F 61(4)
F5F' F6F F6F' 112(4)
C43F F6F F6F' 51.3(12)
F4F F6F' C43F 73(3)
F4F F6F' F6F 109(4)
C43F F6F' F6F 48.8(12)
F7F' F5F C43F 67(2)
F7F' F5F F5F' 109(3)
C43F F5F F5F' 45.8(13)
F6F F5F' C43F 90(4)
F6F F5F' F5F 130(5)
C43F F5F' F5F 53.3(18)
F6F' F4F C43F 75(3)
F6F' F4F F7F' 127(3)
C43F F4F F7F' 51.7(12)
F1E F1E' C44E 74.3(16)
F1E F1E' F2E 124(2)
C44E F1E' F2E 54.1(8)
F1E' F1E C44E 66.2(13)
F1E' F1E F3E' 113.3(17)
C44E F1E F3E' 52.8(9)
N1E C1E H1EA 109.5
N1E C1E H1EB 109.5
H1EA C1E H1EB 109.5
N1E C1E H1EC 109.5
H1EA C1E H1EC 109.5
H1EB C1E H1EC 109.5
C2E N1E C1E 121.5(5)
C2E N1E H1E 119.3
C1E N1E H1E 119.3
N1F C1F H1FA 109.5
N1F C1F H1FB 109.5
H1FA C1F H1FB 109.5
N1F C1F H1FC 109.5
H1FA C1F H1FC 109.5
H1FB C1F H1FC 109.5
C2F N1F C1F 121.1(4)
C2F N1F H1F 119.5
C1F N1F H1F 119.5
C1S O1S H1S 109.5
O1S C1S H1S1 109.5
O1S C1S H1S2 109.5
H1S1 C1S H1S2 109.5
O1S C1S H1S3 109.5
H1S1 C1S H1S3 109.5
H1S2 C1S H1S3 109.5
O1E C2E N2E 121.8(5)
O1E C2E N1E 122.1(4)
N2E C2E N1E 116.1(5)
F2E F2E' C44E 72.0(13)
F2E F2E' F3E 122.8(17)
C44E F2E' F3E 54.4(7)
F2E' F2E C44E 70.5(14)
F2E' F2E F1E' 115.8(18)
C44E F2E F1E' 53.5(9)
C2E N2E C3E 123.7(5)
C2E N2E H2E 118.2
C3E N2E H2E 118.2
O1F C2F N2F 122.5(5)
O1F C2F N1F 121.7(5)
N2F C2F N1F 115.7(4)
C2F N2F C3F 121.5(4)
C2F N2F H2F 119.3
C3F N2F H2F 119.3
C2S O2S H2S 109.5
O2S C2S H2S1 109.5
O2S C2S H2S2 109.5
H2S1 C2S H2S2 109.5
O2S C2S H2S3 109.5
H2S1 C2S H2S3 109.5
H2S2 C2S H2S3 109.5
N2E C3E C4E 110.6(5)
N2E C3E H3EA 109.5
C4E C3E H3EA 109.5
N2E C3E H3EB 109.5
C4E C3E H3EB 109.5
H3EA C3E H3EB 108.1
F3E F3E' C44E 79.1(18)
F3E F3E' F1E 136(3)
C44E F3E' F1E 61.1(11)
F3E' F3E C44E 63.9(17)
F3E' F3E F2E' 108(2)
C44E F3E F2E' 50.9(6)
C9E N3E C4E 122.1(4)
C9E N3E H3E 118.9
C4E N3E H3E 118.9
N2F C3F C4F 113.7(4)
N2F C3F H3FA 108.8
C4F C3F H3FA 108.8
N2F C3F H3FB 108.8
C4F C3F H3FB 108.8
H3FA C3F H3FB 107.7
C9F N3F C4F 125.5(4)
C9F N3F H3F 117.2
C4F N3F H3F 117.2
N3E C4E C3E 108.0(4)
N3E C4E C5E 112.0(4)
C3E C4E C5E 112.6(5)
N3E C4E H4E 108.0
C3E C4E H4E 108.0
C5E C4E H4E 108.0
C9E N4E C10E 119.7(4)
C9E N4E H4EA 120.1
C10E N4E H4EA 120.1
C4E C5E C6E 114.1(4)
C4E C5E H5EA 108.7
C6E C5E H5EA 108.7
C4E C5E H5EB 108.7
C6E C5E H5EB 108.7
H5EA C5E H5EB 107.6
C13E N5E C11E 123.4(4)
C13E N5E H5E 118.3
C11E N5E H5E 118.3
N3F C4F C5F 108.8(4)
N3F C4F C3F 110.3(4)
C5F C4F C3F 110.6(4)
N3F C4F H4F 109.0
C5F C4F H4F 109.0
C3F C4F H4F 109.0
C9F N4F C10F 122.1(5)
C9F N4F H4FA 119.0
C10F N4F H4FA 119.0
C7E C6E C8E 110.2(4)
C7E C6E C5E 111.6(5)
C8E C6E C5E 110.9(4)
C7E C6E H6E 108.0
C8E C6E H6E 108.0
C5E C6E H6E 108.0
C13E N6E C14E 120.9(4)
C13E N6E H6EA 119.6
C14E N6E H6EA 119.6
C6F C5F C4F 117.9(5)
C6F C5F H5FA 107.8
C4F C5F H5FA 107.8
C6F C5F H5FB 107.8
C4F C5F H5FB 107.8
H5FA C5F H5FB 107.2
C13F N5F C11F 121.3(4)
C13F N5F H5F 119.3
C11F N5F H5F 119.3
C6E C7E H7EA 109.5
C6E C7E H7EB 109.5
H7EA C7E H7EB 109.5
C6E C7E H7EC 109.5
H7EA C7E H7EC 109.5
H7EB C7E H7EC 109.5
C19E N7E C15E 124.1(4)
C19E N7E H7E 118.0
C15E N7E H7E 118.0
C8F C6F C5F 110.4(5)
C8F C6F C7F 111.3(6)
C5F C6F C7F 111.1(5)
C8F C6F H6F 108.0
C5F C6F H6F 108.0
C7F C6F H6F 108.0
C13F N6F C14F 120.7(4)
C13F N6F H6FA 119.6
C14F N6F H6FA 119.6
C6E C8E H8EA 109.5
C6E C8E H8EB 109.5
H8EA C8E H8EB 109.5
C6E C8E H8EC 109.5
H8EA C8E H8EC 109.5
H8EB C8E H8EC 109.5
C19E N8E C20E 121.8(4)
C19E N8E H8E 119.1
C20E N8E H8E 119.1
C6F C7F H7FA 109.5
C6F C7F H7FB 109.5
H7FA C7F H7FB 109.5
C6F C7F H7FC 109.5
H7FA C7F H7FC 109.5
H7FB C7F H7FC 109.5
C19F N7F C15F 125.9(4)
C19F N7F H7F 117.1
C15F N7F H7F 117.1
O2E C9E N3E 123.0(4)
O2E C9E N4E 121.7(5)
N3E C9E N4E 115.1(4)
C26E N9E C21E 124.0(4)
C26E N9E H9E 118.0
C21E N9E H9E 118.0
C6F C8F H8FA 109.5
C6F C8F H8FB 109.5
H8FA C8F H8FB 109.5
C6F C8F H8FC 109.5
H8FA C8F H8FC 109.5
H8FB C8F H8FC 109.5
C19F N8F C20F 122.1(4)
C19F N8F H8F 118.9
C20F N8F H8F 118.9
N4E C10E C11E 112.8(5)
N4E C10E H10A 109.0
C11E C10E H10A 109.0
N4E C10E H10B 109.0
C11E C10E H10B 109.0
H10A C10E H10B 107.8
C26E N10E C27E 119.6(4)
O2F C9F N3F 122.9(4)
O2F C9F N4F 121.9(4)
N3F C9F N4F 115.1(4)
C26F N9F C21F 122.4(4)
C26F N9F H9F 118.8
C21F N9F H9F 118.8
N5E C11E C12E 110.9(5)
N5E C11E C10E 110.6(4)
C12E C11E C10E 111.6(5)
N5E C11E H11E 107.9
C12E C11E H11E 107.9
C10E C11E H11E 107.9
C30E N11E C28E 122.6(4)
C30E N11E H11A 118.7
C28E N11E H11A 118.7
N4F C10F C11F 114.8(4)
N4F C10F H10C 108.6
C11F C10F H10C 108.6
N4F C10F H10D 108.6
C11F C10F H10D 108.6
H10C C10F H10D 107.5
C26F N10F C27F 119.7(4)
C11E C12E H12A 109.5
C11E C12E H12B 109.5
H12A C12E H12B 109.5
C11E C12E H12C 109.5
H12A C12E H12C 109.5
H12B C12E H12C 109.5
C30E N12E C31E 120.9(4)
C30E N12E H12E 119.6
C31E N12E H12E 119.6
N5F C11F C12F 111.2(4)
N5F C11F C10F 111.2(5)
C12F C11F C10F 111.4(5)
N5F C11F H11F 107.6
C12F C11F H11F 107.6
C10F C11F H11F 107.6
C30F N11F C28F 122.4(4)
C30F N11F H11B 118.8
C28F N11F H11B 118.8
O3E C13E N5E 123.1(5)
O3E C13E N6E 122.3(5)
N5E C13E N6E 114.6(4)
C36E N13E C32E 126.4(4)
C36E N13E H13E 116.8
C32E N13E H13E 116.8
C11F C12F H12D 109.5
C11F C12F H12F 109.5
H12D C12F H12F 109.5
C11F C12F H12G 109.5
H12D C12F H12G 109.5
H12F C12F H12G 109.5
C30F N12F C31F 119.4(4)
C30F N12F H12H 120.3
C31F N12F H12H 120.3
F5F F7F' C43F 71(2)
F5F F7F' F4F 121(3)
C43F F7F' F4F 57.4(13)
N6E C14E C15E 113.7(4)
N6E C14E H14A 108.8
C15E C14E H14A 108.8
N6E C14E H14B 108.8
C15E C14E H14B 108.8
H14A C14E H14B 107.7
C36E N14E C37E 129.8(5)
C36E N14E H14E 115.1
C37E N14E H14E 115.1
O3F C13F N6F 122.9(4)
O3F C13F N5F 123.0(4)
N6F C13F N5F 114.1(4)
C36F N13F C32F 127.4(5)
C36F N13F H13F 116.3
C32F N13F H13F 116.3
N7E C15E C16E 112.4(5)
N7E C15E C14E 108.9(4)
C16E C15E C14E 112.8(5)
N7E C15E H15E 107.5
C16E C15E H15E 107.5
C14E C15E H15E 107.5
N6F C14F C15F 112.4(4)
N6F C14F H14C 109.1
C15F C14F H14C 109.1
N6F C14F H14D 109.1
C15F C14F H14D 109.1
H14C C14F H14D 107.9
C36F N14F C37F 130.1(5)
C36F N14F H14F 115.0
C37F N14F H14F 115.0
C18E C16E C17E 110.1(7)
C18E C16E C15E 113.1(6)
C17E C16E C15E 111.0(6)
C18E C16E H16E 107.5
C17E C16E H16E 107.5
C15E C16E H16E 107.5
N7F C15F C14F 109.8(4)
N7F C15F C16F 111.6(4)
C14F C15F C16F 113.9(4)
N7F C15F H15F 107.1
C14F C15F H15F 107.1
C16F C15F H15F 107.1
C16E C17E H17A 109.5
C16E C17E H17B 109.5
H17A C17E H17B 109.5
C16E C17E H17C 109.5
H17A C17E H17C 109.5
H17B C17E H17C 109.5
C18F C16F C17F 110.3(5)
C18F C16F C15F 113.6(5)
C17F C16F C15F 112.2(5)
C18F C16F H16F 106.7
C17F C16F H16F 106.7
C15F C16F H16F 106.7
C16E C18E H18A 109.5
C16E C18E H18B 109.5
H18A C18E H18B 109.5
C16E C18E H18C 109.5
H18A C18E H18C 109.5
H18B C18E H18C 109.5
C16F C17F H17D 109.5
C16F C17F H17E 109.5
H17D C17F H17E 109.5
C16F C17F H17F 109.5
H17D C17F H17F 109.5
H17E C17F H17F 109.5
O4E C19E N7E 122.7(4)
O4E C19E N8E 123.4(5)
N7E C19E N8E 113.8(4)
C16F C18F H18D 109.5
C16F C18F H18E 109.5
H18D C18F H18E 109.5
C16F C18F H18F 109.5
H18D C18F H18F 109.5
H18E C18F H18F 109.5
N8E C20E C21E 114.8(4)
N8E C20E H20A 108.6
C21E C20E H20A 108.6
N8E C20E H20B 108.6
C21E C20E H20B 108.6
H20A C20E H20B 107.6
O4F C19F N8F 121.6(4)
O4F C19F N7F 122.6(4)
N8F C19F N7F 115.8(4)
N9E C21E C20E 111.6(4)
N9E C21E C22E 110.4(4)
C20E C21E C22E 110.1(4)
N9E C21E H21E 108.2
C20E C21E H21E 108.2
C22E C21E H21E 108.2
N8F C20F C21F 113.0(5)
N8F C20F H20C 109.0
C21F C20F H20C 109.0
N8F C20F H20D 109.0
C21F C20F H20D 109.0
H20C C20F H20D 107.8
C23E C22E C21E 116.6(5)
C23E C22E H22A 108.1
C21E C22E H22A 108.1
C23E C22E H22B 108.1
C21E C22E H22B 108.1
H22A C22E H22B 107.3
N9F C21F C22F 110.8(4)
N9F C21F C20F 110.1(4)
C22F C21F C20F 112.6(5)
N9F C21F H21F 107.7
C22F C21F H21F 107.7
C20F C21F H21F 107.7
C25E C23E C24E 110.7(8)
C25E C23E C22E 110.8(7)
C24E C23E C22E 111.4(6)
C25E C23E H23E 107.9
C24E C23E H23E 107.9
C22E C23E H23E 107.9
C21F C22F C23F 117.3(6)
C21F C22F H22C 108.0
C23F C22F H22C 108.0
C21F C22F H22D 108.0
C23F C22F H22D 108.0
H22C C22F H22D 107.2
C23E C24E H24A 109.5
C23E C24E H24B 109.5
H24A C24E H24B 109.5
C23E C24E H24C 109.5
H24A C24E H24C 109.5
H24B C24E H24C 109.5
C24F C23F C22F 112.0(5)
C24F C23F C25F 110.3(7)
C22F C23F C25F 110.7(6)
C24F C23F H23F 107.9
C22F C23F H23F 107.9
C25F C23F H23F 107.9
C23E C25E H25A 109.5
C23E C25E H25B 109.5
H25A C25E H25B 109.5
C23E C25E H25C 109.5
H25A C25E H25C 109.5
H25B C25E H25C 109.5
C23F C24F H24D 109.5
C23F C24F H24E 109.5
H24D C24F H24E 109.5
C23F C24F H24F 109.5
H24D C24F H24F 109.5
H24E C24F H24F 109.5
O5E C26E N9E 123.5(4)
O5E C26E N10E 122.1(5)
N9E C26E N10E 114.4(4)
C23F C25F H25D 109.5
C23F C25F H25E 109.5
H25D C25F H25E 109.5
C23F C25F H25F 109.5
H25D C25F H25F 109.5
H25E C25F H25F 109.5
N10E C27E C28E 113.1(5)
N10E C27E H27A 109.0
C28E C27E H27A 109.0
N10E C27E H27B 109.0
C28E C27E H27B 109.0
H27A C27E H27B 107.8
O5F C26F N9F 123.1(4)
O5F C26F N10F 122.3(5)
N9F C26F N10F 114.5(4)
N11E C28E C27E 111.5(5)
N11E C28E C29E 109.9(5)
C27E C28E C29E 111.1(6)
N11E C28E H28E 108.1
C27E C28E H28E 108.1
C29E C28E H28E 108.1
N10F C27F C28F 112.9(5)
N10F C27F H27C 109.0
C28F C27F H27C 109.0
N10F C27F H27D 109.0
C28F C27F H27D 109.0
H27C C27F H27D 107.8
C28E C29E H29A 109.5
C28E C29E H29B 109.5
H29A C29E H29B 109.5
C28E C29E H29C 109.5
H29A C29E H29C 109.5
H29B C29E H29C 109.5
N11F C28F C27F 110.7(5)
N11F C28F C29F 110.1(5)
C27F C28F C29F 112.8(6)
N11F C28F H28F 107.7
C27F C28F H28F 107.7
C29F C28F H28F 107.7
O6E C30E N11E 123.2(4)
O6E C30E N12E 121.7(4)
N11E C30E N12E 115.1(4)
C28F C29F H29D 109.5
C28F C29F H29E 109.5
H29D C29F H29E 109.5
C28F C29F H29F 109.5
H29D C29F H29F 109.5
H29E C29F H29F 109.5
N12E C31E C32E 113.1(4)
N12E C31E H31A 109.0
C32E C31E H31A 109.0
N12E C31E H31B 109.0
C32E C31E H31B 109.0
H31A C31E H31B 107.8
O6F C30F N11F 122.9(5)
O6F C30F N12F 121.4(5)
N11F C30F N12F 115.7(4)
N13E C32E C31E 108.3(4)
N13E C32E C33E 110.6(4)
C31E C32E C33E 112.3(4)
N13E C32E H32E 108.5
C31E C32E H32E 108.5
C33E C32E H32E 108.5
N12F C31F C32F 113.2(5)
N12F C31F H31C 108.9
C32F C31F H31C 108.9
N12F C31F H31D 108.9
C32F C31F H31D 108.9
H31C C31F H31D 107.7
C34E C33E C35E 112.8(5)
C34E C33E C32E 112.9(4)
C35E C33E C32E 110.2(4)
C34E C33E H33E 106.8
C35E C33E H33E 106.8
C32E C33E H33E 106.8
N13F C32F C33F 114.5(6)
N13F C32F C31F 107.8(4)
C33F C32F C31F 113.6(5)
N13F C32F H32F 106.8
C33F C32F H32F 106.8
C31F C32F H32F 106.8
C33E C34E H34A 109.5
C33E C34E H34B 109.5
H34A C34E H34B 109.5
C33E C34E H34C 109.5
H34A C34E H34C 109.5
H34B C34E H34C 109.5
C34F C33F C35F 110.3(8)
C34F C33F C32F 114.4(7)
C35F C33F C32F 113.3(6)
C34F C33F H33F 106.1
C35F C33F H33F 106.1
C32F C33F H33F 106.1
C33E C35E H35A 109.5
C33E C35E H35B 109.5
H35A C35E H35B 109.5
C33E C35E H35C 109.5
H35A C35E H35C 109.5
H35B C35E H35C 109.5
C33F C34F H34D 109.5
C33F C34F H34E 109.5
H34D C34F H34E 109.5
C33F C34F H34F 109.5
H34D C34F H34F 109.5
H34E C34F H34F 109.5
N13E C36E N14E 113.6(4)
N13E C36E S1E 124.3(3)
N14E C36E S1E 122.1(4)
C33F C35F H35D 109.5
C33F C35F H35E 109.5
H35D C35F H35E 109.5
C33F C35F H35F 109.5
H35D C35F H35F 109.5
H35E C35F H35F 109.5
C42E C37E C38E 118.8(5)
C42E C37E N14E 117.7(5)
C38E C37E N14E 123.5(4)
N13F C36F N14F 114.5(5)
N13F C36F S1F 123.1(4)
N14F C36F S1F 122.4(4)
C39E C38E C37E 119.8(4)
C39E C38E H38E 120.1
C37E C38E H38E 120.1
C38F C37F C42F 118.8(5)
C38F C37F N14F 123.8(5)
C42F C37F N14F 117.2(5)
C38E C39E C40E 121.3(5)
C38E C39E C43E 117.9(5)
C40E C39E C43E 120.7(5)
C37F C38F C39F 119.7(5)
C37F C38F H38F 120.2
C39F C38F H38F 120.2
C41E C40E C39E 118.4(5)
C41E C40E H40E 120.8
C39E C40E H40E 120.8
C38F C39F C40F 121.3(6)
C38F C39F C43F 119.9(6)
C40F C39F C43F 118.8(5)
C40E C41E C42E 121.0(5)
C40E C41E C44E 119.2(5)
C42E C41E C44E 119.8(5)
C41F C40F C39F 118.2(5)
C41F C40F H40F 120.9
C39F C40F H40F 120.9
C41E C42E C37E 120.6(5)
C41E C42E H42E 119.7
C37E C42E H42E 119.7
C40F C41F C42F 120.8(5)
C40F C41F C44F 119.5(5)
C42F C41F C44F 119.6(6)
F4E C43E F6E 110.5(5)
F4E C43E F5E 104.6(7)
F6E C43E F5E 103.5(5)
F4E C43E C39E 113.1(5)
F6E C43E C39E 112.0(6)
F5E C43E C39E 112.3(5)
C41F C42F C37F 121.2(6)
C41F C42F H42F 119.4
C37F C42F H42F 119.4
F3E' C44E F1E' 101.4(13)
F3E' C44E F2E' 106.1(12)
F1E' C44E F2E' 104.2(12)
F3E' C44E F2E 131.4(12)
F1E' C44E F2E 72.3(12)
F2E' C44E F2E 37.5(7)
F3E' C44E F3E 37.0(7)
F1E' C44E F3E 128.5(9)
F2E' C44E F3E 74.8(9)
F2E C44E F3E 109.9(8)
F3E' C44E F1E 66.0(11)
F1E' C44E F1E 39.6(8)
F2E' C44E F1E 129.6(8)
F2E C44E F1E 108.9(10)
F3E C44E F1E 101.1(8)
F3E' C44E C41E 114.2(11)
F1E' C44E C41E 114.1(8)
F2E' C44E C41E 115.4(8)
F2E C44E C41E 111.9(7)
F3E C44E C41E 112.0(6)
F1E C44E C41E 112.5(5)
F1F' C44F F3F' 101(3)
F1F' C44F F2F 50(2)
F3F' C44F F2F 132.6(19)
F1F' C44F F3F 124.3(16)
F3F' C44F F3F 51.0(18)
F2F C44F F3F 110.0(6)
F1F' C44F F1F 55(2)
F3F' C44F F1F 56(2)
F2F C44F F1F 104.6(6)
F3F C44F F1F 105.0(7)
F1F' C44F F2F' 107(2)
F3F' C44F F2F' 96(2)
F2F C44F F2F' 67.4(14)
F3F C44F F2F' 47.6(13)
F1F C44F F2F' 136.0(13)
F1F' C44F C41F 123.0(16)
F3F' C44F C41F 115.7(19)
F2F C44F C41F 111.7(6)
F3F C44F C41F 112.7(5)
F1F C44F C41F 112.3(5)
F2F' C44F C41F 110.5(13)
F5F' C43F F7F' 119(2)
F5F' C43F F5F 80.9(19)
F7F' C43F F5F 42.3(14)
F5F' C43F F6F' 109(2)
F7F' C43F F6F' 103(2)
F5F C43F F6F' 135.9(18)
F5F' C43F F6F 29.2(15)
F7F' C43F F6F 132.4(12)
F5F C43F F6F 104.6(9)
F6F' C43F F6F 79.8(14)
F5F' C43F F4F 127.4(17)
F7F' C43F F4F 70.9(17)
F5F C43F F4F 108.1(10)
F6F' C43F F4F 31.9(14)
F6F C43F F4F 103.0(7)
F5F' C43F C39F 109.4(18)
F7F' C43F C39F 111.6(11)
F5F C43F C39F 113.5(7)
F6F' C43F C39F 103.7(14)
F6F C43F C39F 113.8(7)
F4F C43F C39F 113.0(7)

loop_
_geom_bond_atom_site_label_1
_geom_bond_atom_site_label_2
_geom_bond_distance
F3F F3F' 1.10(4)
F3F F2F' 1.10(4)
F3F C44F 1.316(8)
F3F' C44F 1.22(4)
F3F' F1F 1.22(4)
F2F F1F' 1.05(5)
F2F C44F 1.322(9)
F2F F2F' 1.52(3)
F2F' C44F 1.41(3)
F1F F1F' 1.18(5)
F1F C44F 1.345(10)
F1F' C44F 1.16(4)
F6F F5F' 0.65(3)
F6F C43F 1.340(10)
F6F F6F' 1.75(4)
F6F' F4F 0.76(3)
F6F' C43F 1.39(4)
F5F F7F' 0.93(3)
F5F C43F 1.311(12)
F5F F5F' 1.62(4)
F5F' C43F 1.17(4)
F4F C43F 1.375(13)
F4F F7F' 1.54(3)
O1E C2E 1.251(7)
F1E' F1E 0.896(18)
F1E' C44E 1.286(17)
F1E' F2E 1.52(2)
F1E C44E 1.353(11)
F1E F3E' 1.41(2)
S1E C36E 1.698(5)
C1E N1E 1.467(7)
C1E H1EA 0.9600
C1E H1EB 0.9600
C1E H1EC 0.9600
N1E C2E 1.337(7)
N1E H1E 0.8600
C1F N1F 1.441(8)
C1F H1FA 0.9600
C1F H1FB 0.9600
C1F H1FC 0.9600
S1F C36F 1.699(6)
O1F C2F 1.242(5)
N1F C2F 1.357(7)
N1F H1F 0.8600
O1S C1S 1.353(9)
O1S H1S 0.8200
C1S H1S1 0.9600
C1S H1S2 0.9600
C1S H1S3 0.9600
C2E N2E 1.334(7)
F2E' F2E 0.830(14)
F2E' C44E 1.285(13)
F2E' F3E 1.599(19)
F2E C44E 1.296(13)
O2E C9E 1.241(6)
N2E C3E 1.450(7)
N2E H2E 0.8600
C2F N2F 1.351(7)
O2F C9F 1.250(6)
N2F C3F 1.444(7)
N2F H2F 0.8600
O2S C2S 1.279(13)
O2S H2S 0.8200
C2S H2S1 0.9600
C2S H2S2 0.9600
C2S H2S3 0.9600
C3E C4E 1.520(8)
C3E H3EA 0.9700
C3E H3EB 0.9700
F3E' F3E 0.826(14)
F3E' C44E 1.23(2)
F3E C44E 1.347(11)
O3E C13E 1.240(6)
N3E C9E 1.349(8)
N3E C4E 1.466(7)
N3E H3E 0.8600
C3F C4F 1.537(7)
C3F H3FA 0.9700
C3F H3FB 0.9700
O3F C13F 1.229(6)
N3F C9F 1.350(7)
N3F C4F 1.444(6)
N3F H3F 0.8600
C4E C5E 1.531(7)
C4E H4E 0.9800
F4E C43E 1.307(8)
O4E C19E 1.229(6)
N4E C9E 1.357(6)
N4E C10E 1.455(8)
N4E H4EA 0.8600
C5E C6E 1.529(7)
C5E H5EA 0.9700
C5E H5EB 0.9700
F5E C43E 1.348(8)
O5E C26E 1.223(6)
N5E C13E 1.349(7)
N5E C11E 1.443(8)
N5E H5E 0.8600
C4F C5F 1.538(8)
C4F H4F 0.9800
O4F C19F 1.246(6)
N4F C9F 1.350(6)
N4F C10F 1.439(7)
N4F H4FA 0.8600
C6E C7E 1.511(8)
C6E C8E 1.517(8)
C6E H6E 0.9800
F6E C43E 1.309(7)
O6E C30E 1.241(5)
N6E C13E 1.368(7)
N6E C14E 1.454(8)
N6E H6EA 0.8600
C5F C6F 1.508(7)
C5F H5FA 0.9700
C5F H5FB 0.9700
O5F C26F 1.231(6)
N5F C13F 1.369(6)
N5F C11F 1.461(6)
N5F H5F 0.8600
C7E H7EA 0.9600
C7E H7EB 0.9600
C7E H7EC 0.9600
N7E C19E 1.362(7)
N7E C15E 1.445(6)
N7E H7E 0.8600
C6F C8F 1.500(11)
C6F C7F 1.519(10)
C6F H6F 0.9800
O6F C30F 1.227(5)
N6F C13F 1.364(7)
N6F C14F 1.459(7)
N6F H6FA 0.8600
C8E H8EA 0.9600
C8E H8EB 0.9600
C8E H8EC 0.9600
N8E C19E 1.360(6)
N8E C20E 1.443(7)
N8E H8E 0.8600
C7F H7FA 0.9600
C7F H7FB 0.9600
C7F H7FC 0.9600
N7F C19F 1.354(6)
N7F C15F 1.441(7)
N7F H7F 0.8600
N9E C26E 1.342(7)
N9E C21E 1.464(6)
N9E H9E 0.8600
C8F H8FA 0.9600
C8F H8FB 0.9600
C8F H8FC 0.9600
N8F C19F 1.340(7)
N8F C20F 1.451(7)
N8F H8F 0.8600
C10E C11E 1.533(8)
C10E H10A 0.9700
C10E H10B 0.9700
N10E C26E 1.373(6)
N10E C27E 1.459(7)
N9F C26F 1.364(7)
N9F C21F 1.450(6)
N9F H9F 0.8600
C11E C12E 1.512(10)
C11E H11E 0.9800
N11E C30E 1.346(6)
N11E C28E 1.464(7)
N11E H11A 0.8600
C10F C11F 1.526(9)
C10F H10C 0.9700
C10F H10D 0.9700
N10F C26F 1.374(6)
N10F C27F 1.437(8)
C12E H12A 0.9600
C12E H12B 0.9600
C12E H12C 0.9600
N12E C30E 1.347(6)
N12E C31E 1.457(6)
N12E H12E 0.8600
C11F C12F 1.505(8)
C11F H11F 0.9800
N11F C30F 1.355(8)
N11F C28F 1.464(8)
N11F H11B 0.8600
N13E C36E 1.324(7)
N13E C32E 1.459(6)
N13E H13E 0.8600
C12F H12D 0.9600
C12F H12F 0.9600
C12F H12G 0.9600
N12F C30F 1.357(7)
N12F C31F 1.448(8)
N12F H12H 0.8600
F7F' C43F 1.28(3)
C14E C15E 1.542(8)
C14E H14A 0.9700
C14E H14B 0.9700
N14E C36E 1.365(6)
N14E C37E 1.400(7)
N14E H14E 0.8600
N13F C36F 1.317(7)
N13F C32F 1.479(6)
N13F H13F 0.8600
C15E C16E 1.527(9)
C15E H15E 0.9800
C14F C15F 1.529(8)
C14F H14C 0.9700
C14F H14D 0.9700
N14F C36F 1.366(7)
N14F C37F 1.406(7)
N14F H14F 0.8600
C16E C18E 1.496(10)
C16E C17E 1.525(11)
C16E H16E 0.9800
C15F C16F 1.546(7)
C15F H15F 0.9800
C17E H17A 0.9600
C17E H17B 0.9600
C17E H17C 0.9600
C16F C18F 1.489(9)
C16F C17F 1.531(9)
C16F H16F 0.9800
C18E H18A 0.9600
C18E H18B 0.9600
C18E H18C 0.9600
C17F H17D 0.9600
C17F H17E 0.9600
C17F H17F 0.9600
C18F H18D 0.9600
C18F H18E 0.9600
C18F H18F 0.9600
C20E C21E 1.512(8)
C20E H20A 0.9700
C20E H20B 0.9700
C21E C22E 1.532(7)
C21E H21E 0.9800
C20F C21F 1.519(9)
C20F H20C 0.9700
C20F H20D 0.9700
C22E C23E 1.525(10)
C22E H22A 0.9700
C22E H22B 0.9700
C21F C22F 1.515(8)
C21F H21F 0.9800
C23E C25E 1.516(10)
C23E C24E 1.512(11)
C23E H23E 0.9800
C22F C23F 1.513(10)
C22F H22C 0.9700
C22F H22D 0.9700
C24E H24A 0.9600
C24E H24B 0.9600
C24E H24C 0.9600
C23F C24F 1.478(12)
C23F C25F 1.531(9)
C23F H23F 0.9800
C25E H25A 0.9600
C25E H25B 0.9600
C25E H25C 0.9600
C24F H24D 0.9600
C24F H24E 0.9600
C24F H24F 0.9600
C25F H25D 0.9600
C25F H25E 0.9600
C25F H25F 0.9600
C27E C28E 1.520(10)
C27E H27A 0.9700
C27E H27B 0.9700
C28E C29E 1.522(8)
C28E H28E 0.9800
C27F C28F 1.520(8)
C27F H27C 0.9700
C27F H27D 0.9700
C29E H29A 0.9600
C29E H29B 0.9600
C29E H29C 0.9600
C28F C29F 1.523(10)
C28F H28F 0.9800
C29F H29D 0.9600
C29F H29E 0.9600
C29F H29F 0.9600
C31E C32E 1.511(7)
C31E H31A 0.9700
C31E H31B 0.9700
C32E C33E 1.554(7)
C32E H32E 0.9800
C31F C32F 1.517(7)
C31F H31C 0.9700
C31F H31D 0.9700
C33E C34E 1.512(9)
C33E C35E 1.532(6)
C33E H33E 0.9800
C32F C33F 1.510(10)
C32F H32F 0.9800
C34E H34A 0.9600
C34E H34B 0.9600
C34E H34C 0.9600
C33F C34F 1.380(13)
C33F C35F 1.499(10)
C33F H33F 0.9800
C35E H35A 0.9600
C35E H35B 0.9600
C35E H35C 0.9600
C34F H34D 0.9600
C34F H34E 0.9600
C34F H34F 0.9600
C35F H35D 0.9600
C35F H35E 0.9600
C35F H35F 0.9600
C37E C42E 1.389(7)
C37E C38E 1.395(8)
C38E C39E 1.383(8)
C38E H38E 0.9300
C37F C38F 1.384(9)
C37F C42F 1.386(8)
C39E C40E 1.388(7)
C39E C43E 1.498(8)
C38F C39F 1.386(8)
C38F H38F 0.9300
C40E C41E 1.378(8)
C40E H40E 0.9300
C39F C40F 1.400(9)
C39F C43F 1.493(11)
C41E C42E 1.381(8)
C41E C44E 1.491(8)
C40F C41F 1.369(9)
C40F H40F 0.9300
C42E H42E 0.9300
C41F C42F 1.380(7)
C41F C44F 1.500(8)
C42F H42F 0.9300

loop_
_geom_torsion_atom_site_label_1
_geom_torsion_atom_site_label_2
_geom_torsion_atom_site_label_3
_geom_torsion_atom_site_label_4
_geom_torsion
F2F' F3F F3F' C44F 27(3)
F2F' F3F F3F' F1F 2(6)
C44F F3F F3F' F1F -25(4)
F3F' F3F F2F' C44F -25(3)
F3F' F3F F2F' F2F -1(4)
C44F F3F F2F' F2F 24.0(11)
F1F' F2F F2F' F3F 7(3)
C44F F2F F2F' F3F -26.5(13)
F1F' F2F F2F' C44F 34(2)
F3F F3F' F1F F1F' -9(5)
C44F F3F' F1F F1F' -34(2)
F3F F3F' F1F C44F 25(4)
F2F' F2F F1F' C44F -34.7(18)
C44F F2F F1F' F1F 11(4)
F2F' F2F F1F' F1F -23(6)
C44F F1F F1F' F2F -12(4)
F3F' F1F F1F' F2F 23(6)
F3F' F1F F1F' C44F 35(2)
F5F' F6F F6F' F4F -37(5)
C43F F6F F6F' F4F -45(3)
F5F' F6F F6F' C43F 8(4)
F6F' F6F F5F' C43F -7(3)
C43F F6F F5F' F5F 38(3)
F6F' F6F F5F' F5F 31(5)
F7F' F5F F5F' F6F -27(6)
C43F F5F F5F' F6F -50(5)
F7F' F5F F5F' C43F 23(2)
F6F F6F' F4F C43F 33.5(17)
C43F F6F' F4F F7F' -5(3)
F6F F6F' F4F F7F' 29(4)
F2E F1E' F1E C44E 22.7(13)
C44E F1E' F1E F3E' -24.6(14)
F2E F1E' F1E F3E' -2(2)
C1E N1E C2E O1E 3.7(8)
C1E N1E C2E N2E -178.6(5)
F3E F2E' F2E C44E 20.1(14)
C44E F2E' F2E F1E' -29.3(13)
F3E F2E' F2E F1E' -9(3)
F1E F1E' F2E F2E' 8(3)
C44E F1E' F2E F2E' 35.0(17)
F1E F1E' F2E C44E -27.3(16)
O1E C2E N2E C3E -6.5(8)
N1E C2E N2E C3E 175.8(5)
C1F N1F C2F O1F 1.9(7)
C1F N1F C2F N2F -177.8(4)
O1F C2F N2F C3F 4.3(7)
N1F C2F N2F C3F -176.1(4)
C2E N2E C3E C4E 150.7(5)
F1E' F1E F3E' F3E 0(4)
C44E F1E F3E' F3E -29(2)
F1E' F1E F3E' C44E 28.6(17)
F1E F3E' F3E C44E 25(2)
C44E F3E' F3E F2E' -26.5(13)
F1E F3E' F3E F2E' -1(3)
F2E F2E' F3E F3E' 7(3)
C44E F2E' F3E F3E' 31.1(16)
F2E F2E' F3E C44E -23.7(17)
C2F N2F C3F C4F 90.7(5)
C9E N3E C4E C3E -117.8(5)
C9E N3E C4E C5E 117.6(5)
N2E C3E C4E N3E 62.0(5)
N2E C3E C4E C5E -173.9(4)
N3E C4E C5E C6E -167.6(5)
C3E C4E C5E C6E 70.5(6)
C9F N3F C4F C5F 138.3(5)
C9F N3F C4F C3F -100.3(5)
N2F C3F C4F N3F 52.7(5)
N2F C3F C4F C5F 173.1(4)
C4E C5E C6E C7E 63.9(6)
C4E C5E C6E C8E -172.7(5)
N3F C4F C5F C6F -179.6(4)
C3F C4F C5F C6F 59.1(6)
C4F C5F C6F C8F -177.2(5)
C4F C5F C6F C7F 58.9(8)
C4E N3E C9E O2E -11.7(7)
C4E N3E C9E N4E 172.7(4)
C10E N4E C9E O2E 11.8(7)
C10E N4E C9E N3E -172.5(4)
C9E N4E C10E C11E 75.1(6)
C4F N3F C9F O2F -1.3(8)
C4F N3F C9F N4F -178.1(4)
C10F N4F C9F O2F 13.3(7)
C10F N4F C9F N3F -169.9(5)
C13E N5E C11E C12E 138.9(5)
C13E N5E C11E C10E -96.7(6)
N4E C10E C11E N5E 57.2(5)
N4E C10E C11E C12E -178.8(4)
C9F N4F C10F C11F 77.6(6)
C13F N5F C11F C12F 142.4(6)
C13F N5F C11F C10F -92.8(6)
N4F C10F C11F N5F 48.8(6)
N4F C10F C11F C12F 173.5(5)
C11E N5E C13E O3E -10.3(8)
C11E N5E C13E N6E 171.5(5)
C14E N6E C13E O3E 10.3(7)
C14E N6E C13E N5E -171.5(4)
F5F' F5F F7F' C43F -18.1(17)
C43F F5F F7F' F4F 29.0(18)
F5F' F5F F7F' F4F 11(3)
F6F' F4F F7F' F5F -27(5)
C43F F4F F7F' F5F -33(2)
F6F' F4F F7F' C43F 6(4)
C13E N6E C14E C15E 76.4(6)
C14F N6F C13F O3F 11.6(8)
C14F N6F C13F N5F -169.5(5)
C11F N5F C13F O3F -12.0(8)
C11F N5F C13F N6F 169.2(5)
C19E N7E C15E C16E 131.5(5)
C19E N7E C15E C14E -102.8(5)
N6E C14E C15E N7E 55.8(6)
N6E C14E C15E C16E -178.7(4)
C13F N6F C14F C15F 83.9(6)
N7E C15E C16E C18E 58.2(7)
C14E C15E C16E C18E -65.4(7)
N7E C15E C16E C17E -66.1(6)
C14E C15E C16E C17E 170.2(5)
C19F N7F C15F C14F -106.7(5)
C19F N7F C15F C16F 126.0(5)
N6F C14F C15F N7F 54.2(5)
N6F C14F C15F C16F -179.8(4)
N7F C15F C16F C18F 50.8(7)
C14F C15F C16F C18F -74.2(7)
N7F C15F C16F C17F 176.8(5)
C14F C15F C16F C17F 51.8(6)
C15E N7E C19E O4E -10.6(8)
C15E N7E C19E N8E 172.5(5)
C20E N8E C19E O4E 10.8(7)
C20E N8E C19E N7E -172.3(4)
C19E N8E C20E C21E 87.8(5)
C20F N8F C19F O4F 15.9(8)
C20F N8F C19F N7F -163.1(5)
C15F N7F C19F O4F -1.0(8)
C15F N7F C19F N8F 178.0(5)
C26E N9E C21E C20E -97.9(6)
C26E N9E C21E C22E 139.2(6)
N8E C20E C21E N9E 46.6(5)
N8E C20E C21E C22E 169.6(4)
C19F N8F C20F C21F 78.1(6)
N9E C21E C22E C23E -53.8(7)
C20E C21E C22E C23E -177.5(5)
C26F N9F C21F C22F 133.2(6)
C26F N9F C21F C20F -101.5(6)
N8F C20F C21F N9F 54.7(6)
N8F C20F C21F C22F 178.9(4)
C21E C22E C23E C25E 171.2(7)
C21E C22E C23E C24E -65.1(8)
N9F C21F C22F C23F -54.0(7)
C20F C21F C22F C23F -177.9(5)
C21F C22F C23F C24F -56.5(7)
C21F C22F C23F C25F 179.9(6)
C21E N9E C26E O5E -2.8(9)
C21E N9E C26E N10E 177.2(5)
C27E N10E C26E O5E 8.7(9)
C27E N10E C26E N9E -171.4(5)
C26E N10E C27E C28E 78.9(6)
C21F N9F C26F O5F -12.6(8)
C21F N9F C26F N10F 170.3(5)
C27F N10F C26F O5F 17.1(7)
C27F N10F C26F N9F -165.8(5)
C30E N11E C28E C27E -95.4(6)
C30E N11E C28E C29E 141.0(6)
N10E C27E C28E N11E 55.7(5)
N10E C27E C28E C29E 178.6(4)
C26F N10F C27F C28F 83.5(6)
C30F N11F C28F C27F -108.1(5)
C30F N11F C28F C29F 126.5(6)
N10F C27F C28F N11F 53.2(6)
N10F C27F C28F C29F 177.0(5)
C28E N11E C30E O6E -13.7(9)
C28E N11E C30E N12E 167.0(5)
C31E N12E C30E O6E 3.8(8)
C31E N12E C30E N11E -176.9(5)
C30E N12E C31E C32E 83.0(5)
C28F N11F C30F O6F -9.7(7)
C28F N11F C30F N12F 172.7(4)
C31F N12F C30F O6F -5.0(7)
C31F N12F C30F N11F 172.6(4)
C36E N13E C32E C31E -138.6(5)
C36E N13E C32E C33E 97.9(6)
N12E C31E C32E N13E 61.9(5)
N12E C31E C32E C33E -175.6(4)
C30F N12F C31F C32F 90.1(5)
N13E C32E C33E C34E 62.0(6)
C31E C32E C33E C34E -59.2(5)
N13E C32E C33E C35E -170.9(5)
C31E C32E C33E C35E 67.9(6)
C36F N13F C32F C33F 114.5(7)
C36F N13F C32F C31F -118.0(6)
N12F C31F C32F N13F 67.4(6)
N12F C31F C32F C33F -164.6(6)
N13F C32F C33F C34F 66.1(8)
C31F C32F C33F C34F -58.3(9)
N13F C32F C33F C35F -61.4(9)
C31F C32F C33F C35F 174.2(6)
C32E N13E C36E N14E 178.2(4)
C32E N13E C36E S1E -2.5(7)
C37E N14E C36E N13E -178.4(4)
C37E N14E C36E S1E 2.3(7)
C36E N14E C37E C42E 138.7(5)
C36E N14E C37E C38E -44.4(7)
C32F N13F C36F N14F 173.6(5)
C32F N13F C36F S1F -8.4(8)
C37F N14F C36F N13F -163.0(5)
C37F N14F C36F S1F 18.9(8)
C42E C37E C38E C39E -0.5(7)
N14E C37E C38E C39E -177.4(4)
C36F N14F C37F C38F 22.4(9)
C36F N14F C37F C42F -162.9(6)
C37E C38E C39E C40E -0.7(8)
C37E C38E C39E C43E -179.3(5)
C42F C37F C38F C39F 1.5(8)
N14F C37F C38F C39F 176.1(5)
C38E C39E C40E C41E 1.5(8)
C43E C39E C40E C41E -179.8(5)
C37F C38F C39F C40F -2.8(9)
C37F C38F C39F C43F 178.7(6)
C39E C40E C41E C42E -1.2(8)
C39E C40E C41E C44E 179.1(5)
C38F C39F C40F C41F 2.2(9)
C43F C39F C40F C41F -179.3(6)
C40E C41E C42E C37E 0.0(8)
C44E C41E C42E C37E 179.7(5)
C38E C37E C42E C41E 0.9(7)
N14E C37E C42E C41E 177.9(4)
C39F C40F C41F C42F -0.4(8)
C39F C40F C41F C44F -177.9(6)
C38E C39E C43E F4E 179.2(5)
C40E C39E C43E F4E 0.6(9)
C38E C39E C43E F6E -55.1(7)
C40E C39E C43E F6E 126.3(6)
C38E C39E C43E F5E 61.0(7)
C40E C39E C43E F5E -117.6(6)
C40F C41F C42F C37F -0.8(8)
C44F C41F C42F C37F 176.7(5)
C38F C37F C42F C41F 0.3(8)
N14F C37F C42F C41F -174.7(5)
F3E F3E' C44E F1E' 141.9(15)
F1E F3E' C44E F1E' -18.2(10)
F3E F3E' C44E F2E' 33.4(19)
F1E F3E' C44E F2E' -126.7(10)
F3E F3E' C44E F2E 66(2)
F1E F3E' C44E F2E -94.6(15)
F1E F3E' C44E F3E -160.1(19)
F3E F3E' C44E F1E 160.1(19)
F3E F3E' C44E C41E -94.9(15)
F1E F3E' C44E C41E 105.0(8)
F1E F1E' C44E F3E' 26.6(16)
F2E F1E' C44E F3E' -130.1(12)
F1E F1E' C44E F2E' 136.6(13)
F2E F1E' C44E F2E' -20.1(11)
F1E F1E' C44E F2E 156.7(14)
F1E F1E' C44E F3E 55.0(17)
F2E F1E' C44E F3E -101.8(12)
F2E F1E' C44E F1E -156.7(14)
F1E F1E' C44E C41E -96.6(13)
F2E F1E' C44E C41E 106.6(9)
F2E F2E' C44E F3E' 139.1(18)
F3E F2E' C44E F3E' -20.1(11)
F2E F2E' C44E F1E' 32.6(18)
F3E F2E' C44E F1E' -126.6(10)
F3E F2E' C44E F2E -159.2(16)
F2E F2E' C44E F3E 159.2(16)
F2E F2E' C44E F1E 67(2)
F3E F2E' C44E F1E -92.0(13)
F2E F2E' C44E C41E -93.4(16)
F3E F2E' C44E C41E 107.5(8)
F2E' F2E C44E F3E' -57(2)
F1E' F2E C44E F3E' 89.7(17)
F2E' F2E C44E F1E' -146.8(18)
F1E' F2E C44E F2E' 146.8(18)
F2E' F2E C44E F3E -21.4(17)
F1E' F2E C44E F3E 125.4(10)
F2E' F2E C44E F1E -131.4(16)
F1E' F2E C44E F1E 15.4(10)
F2E' F2E C44E C41E 103.7(15)
F1E' F2E C44E C41E -109.5(10)
F2E' F3E C44E F3E' 146.8(19)
F3E' F3E C44E F1E' -51(2)
F2E' F3E C44E F1E' 96.2(14)
F3E' F3E C44E F2E' -146.8(19)
F3E' F3E C44E F2E -133.5(19)
F2E' F3E C44E F2E 13.3(10)
F3E' F3E C44E F1E -18.5(18)
F2E' F3E C44E F1E 128.3(9)
F3E' F3E C44E C41E 101.5(18)
F2E' F3E C44E C41E -111.7(8)
F1E' F1E C44E F3E' -151.3(17)
F3E' F1E C44E F1E' 151.3(17)
F1E' F1E C44E F2E' -60(2)
F3E' F1E C44E F2E' 91.4(17)
F1E' F1E C44E F2E -23.5(15)
F3E' F1E C44E F2E 127.8(13)
F1E' F1E C44E F3E -139.2(13)
F3E' F1E C44E F3E 12.1(11)
F1E' F1E C44E C41E 101.2(14)
F3E' F1E C44E C41E -107.6(12)
C40E C41E C44E F3E' 81.1(11)
C42E C41E C44E F3E' -98.7(12)
C40E C41E C44E F1E' -163.0(11)
C42E C41E C44E F1E' 17.3(13)
C40E C41E C44E F2E' -42.3(12)
C42E C41E C44E F2E' 138.0(10)
C40E C41E C44E F2E -83.2(11)
C42E C41E C44E F2E 97.0(10)
C40E C41E C44E F3E 40.7(9)
C42E C41E C44E F3E -139.0(7)
C40E C41E C44E F1E 153.8(9)
C42E C41E C44E F1E -25.9(11)
F2F F1F' C44F F3F' 138(2)
F1F F1F' C44F F3F' -35(2)
F1F F1F' C44F F2F -173(2)
F2F F1F' C44F F3F 88(2)
F1F F1F' C44F F3F -85(2)
F2F F1F' C44F F1F 173(2)
F2F F1F' C44F F2F' 38(2)
F1F F1F' C44F F2F' -134.7(18)
F2F F1F' C44F C41F -91(2)
F1F F1F' C44F C41F 96(2)
F3F F3F' C44F F1F' -126(2)
F1F F3F' C44F F1F' 34(2)
F3F F3F' C44F F2F -82(3)
F1F F3F' C44F F2F 78(2)
F1F F3F' C44F F3F 160(3)
F3F F3F' C44F F1F -160(3)
F3F F3F' C44F F2F' -17(2)
F1F F3F' C44F F2F' 143.1(16)
F3F F3F' C44F C41F 99.3(17)
F1F F3F' C44F C41F -100.7(16)
F2F' F2F C44F F1F' 140(2)
F1F' F2F C44F F3F' -64(3)
F2F' F2F C44F F3F' 77(3)
F1F' F2F C44F F3F -118(2)
F2F' F2F C44F F3F 21.9(14)
F1F' F2F C44F F1F -6(2)
F2F' F2F C44F F1F 134.2(14)
F1F' F2F C44F F2F' -140(2)
F1F' F2F C44F C41F 116(2)
F2F' F2F C44F C41F -104.1(15)
F3F' F3F C44F F1F' 75(4)
F2F' F3F C44F F1F' -82(3)
F2F' F3F C44F F3F' -157(3)
F3F' F3F C44F F2F 129(3)
F2F' F3F C44F F2F -27.8(16)
F3F' F3F C44F F1F 17(2)
F2F' F3F C44F F1F -139.8(16)
F3F' F3F C44F F2F' 157(3)
F3F' F3F C44F C41F -105(2)
F2F' F3F C44F C41F 97.6(17)
F3F' F1F C44F F1F' -137(3)
F1F' F1F C44F F3F' 137(3)
F1F' F1F C44F F2F 5.7(19)
F3F' F1F C44F F2F -132(2)
F1F' F1F C44F F3F 121.6(19)
F3F' F1F C44F F3F -16(2)
F1F' F1F C44F F2F' 78(3)
F3F' F1F C44F F2F' -59(3)
F1F' F1F C44F C41F -115.6(19)
F3F' F1F C44F C41F 107(2)
F3F F2F' C44F F1F' 121(2)
F2F F2F' C44F F1F' -30(2)
F3F F2F' C44F F3F' 18(2)
F2F F2F' C44F F3F' -134(2)
F3F F2F' C44F F2F 151.7(16)
F2F F2F' C44F F3F -151.7(16)
F3F F2F' C44F F1F 64(2)
F2F F2F' C44F F1F -87.8(18)
F3F F2F' C44F C41F -102.5(12)
F2F F2F' C44F C41F 105.8(8)
C40F C41F C44F F1F' 138(3)
C42F C41F C44F F1F' -40(3)
C40F C41F C44F F3F' -98(2)
C42F C41F C44F F3F' 85(2)
C40F C41F C44F F2F 82.8(8)
C42F C41F C44F F2F -94.7(8)
C40F C41F C44F F3F -41.6(9)
C42F C41F C44F F3F 140.8(7)
C40F C41F C44F F1F -160.0(6)
C42F C41F C44F F1F 22.4(8)
C40F C41F C44F F2F' 9.8(17)
C42F C41F C44F F2F' -167.8(16)
F6F F5F' C43F F7F' 125(3)
F5F F5F' C43F F7F' -18(2)
F6F F5F' C43F F5F 144(4)
F6F F5F' C43F F6F' 8(4)
F5F F5F' C43F F6F' -135.5(19)
F5F F5F' C43F F6F -144(4)
F6F F5F' C43F F4F 38(5)
F5F F5F' C43F F4F -105.9(17)
F6F F5F' C43F C39F -104(3)
F5F F5F' C43F C39F 111.8(10)
F5F F7F' C43F F5F' 28(3)
F4F F7F' C43F F5F' -123(2)
F4F F7F' C43F F5F -150.5(19)
F5F F7F' C43F F6F' 147.9(19)
F4F F7F' C43F F6F' -2.6(16)
F5F F7F' C43F F6F 60(3)
F4F F7F' C43F F6F -90.3(19)
F5F F7F' C43F F4F 150.5(19)
F5F F7F' C43F C39F -101.7(15)
F4F F7F' C43F C39F 107.9(10)
F7F' F5F C43F F5F' -156(3)
F5F' F5F C43F F7F' 156(3)
F7F' F5F C43F F6F' -48(3)
F5F' F5F C43F F6F' 108(3)
F7F' F5F C43F F6F -138.6(19)
F5F' F5F C43F F6F 17.3(17)
F7F' F5F C43F F4F -29(2)
F5F' F5F C43F F4F 126.5(18)
F7F' F5F C43F C39F 97(2)
F5F' F5F C43F C39F -107.3(19)
F4F F6F' C43F F5F' 132(3)
F6F F6F' C43F F5F' -4(2)
F4F F6F' C43F F7F' 5(3)
F6F F6F' C43F F7F' -131.4(13)
F4F F6F' C43F F5F 36(4)
F6F F6F' C43F F5F -100.5(18)
F4F F6F' C43F F6F 136(3)
F6F F6F' C43F F4F -136(3)
F4F F6F' C43F C39F -112(2)
F6F F6F' C43F C39F 112.2(8)
F6F' F6F C43F F5F' 172(4)
F5F' F6F C43F F7F' -74(5)
F6F' F6F C43F F7F' 98(3)
F5F' F6F C43F F5F -37(4)
F6F' F6F C43F F5F 135.0(17)
F5F' F6F C43F F6F' -172(4)
F5F' F6F C43F F4F -150(4)
F6F' F6F C43F F4F 22.1(16)
F5F' F6F C43F C39F 87(4)
F6F' F6F C43F C39F -100.6(16)
F6F' F4F C43F F5F' -62(4)
F7F' F4F C43F F5F' 113(3)
F6F' F4F C43F F7F' -175(3)
F6F' F4F C43F F5F -155(3)
F7F' F4F C43F F5F 20.4(12)
F7F' F4F C43F F6F' 175(3)
F6F' F4F C43F F6F -44(3)
F7F' F4F C43F F6F 130.7(12)
F6F' F4F C43F C39F 79(3)
F7F' F4F C43F C39F -106.1(12)
C38F C39F C43F F5F' -106.7(19)
C40F C39F C43F F5F' 75(2)
C38F C39F C43F F7F' 28(2)
C40F C39F C43F F7F' -151.0(18)
C38F C39F C43F F5F -18.4(12)
C40F C39F C43F F5F 163.1(9)
C38F C39F C43F F6F' 137.4(16)
C40F C39F C43F F6F' -41.1(17)
C38F C39F C43F F6F -137.8(7)
C40F C39F C43F F6F 43.6(10)
C38F C39F C43F F4F 105.2(8)
C40F C39F C43F F4F -73.3(9)
